data_4088098
loop_
_publ_author_name
'Kelly, Rory P.'
'Bell, Toby D. M.'
'Cox, Rosalind P.'
'Daniels, Daisy P.'
'Deacon, Glen B.'
'Jaroschik, Florian'
'Junk, Peter C.'
'Le Goff, Xavier F.'
'Lemercier, Gilles'
'Martinez, Agathe'
'Wang, Jun'
'Werner, Daniel'

_publ_section_title
;
 Divalent Tetra- and Penta-phenylcyclopentadienyl Europium and Samarium
 Sandwich and Half-Sandwich Complexes: Synthesis, Characterization, and
 Remarkable Luminescence Properties
;
_journal_issue 23
_journal_name_full Organometallics
_journal_page_first 5624
_journal_paper_doi 10.1021/acs.organomet.5b00842
_journal_volume 34
_journal_year 2015
_chemical_formula_moiety 'C16 O8 Yb, 2(C29 H21)'
_chemical_formula_sum 'C74 H42 O8 Yb'
_chemical_formula_weight 1232.11
_space_group_crystal_system monoclinic
_space_group_IT_number 14
_space_group_name_Hall '-P 2yn'
_space_group_name_H-M_alt 'P 1 21/n 1'
_atom_sites_solution_hydrogens geom
_audit_creation_date 2015-09-27
_audit_creation_method
;
Olex2 1.2
(compiled 2015.01.26 svn.r3150 for OlexSys, GUI svn.r4998)
;
_cell_angle_alpha 90
_cell_angle_beta 93.70(3)
_cell_angle_gamma 90
_cell_formula_units_Z 12
_cell_length_a 13.268(3)
_cell_length_b 23.619(5)
_cell_length_c 68.846(14)
_cell_measurement_reflns_used 36013
_cell_measurement_temperature 100(2)
_cell_measurement_theta_max 24.999
_cell_measurement_theta_min 1.046
_cell_volume 21530(8)
_computing_cell_refinement 'XDS (Kabsch, 1993)'
_computing_data_collection 'BluIce (McPhillips, 2002)'
_computing_data_reduction 'XDS (Kabsch, 1993)'
_computing_molecular_graphics 'X-Seed (Barbour, 2001)'
_computing_publication_material 'CIFTAB (Sheldrick, 1997)'
_computing_structure_refinement 'SHELXL-2014 (Sheldrick, 2014)'
_computing_structure_solution 'SHELXS-97 (Sheldrick, 1997)'
_diffrn_ambient_temperature 100
_diffrn_measured_fraction_theta_full 0.950
_diffrn_measured_fraction_theta_max 0.950
_diffrn_measurement_device_type 'ADSC Quantum 210r'
_diffrn_measurement_method 'Phi Scan'
_diffrn_radiation_monochromator 'Silicon Double Crystal'
_diffrn_radiation_type Synchrotron
_diffrn_radiation_wavelength 0.7107
_diffrn_reflns_av_R_equivalents 0.1092
_diffrn_reflns_av_unetI/netI 0.0657
_diffrn_reflns_Laue_measured_fraction_full 0.950
_diffrn_reflns_Laue_measured_fraction_max 0.950
_diffrn_reflns_limit_h_max 14
_diffrn_reflns_limit_h_min -14
_diffrn_reflns_limit_k_max 28
_diffrn_reflns_limit_k_min -28
_diffrn_reflns_limit_l_max 81
_diffrn_reflns_limit_l_min -81
_diffrn_reflns_number 236789
_diffrn_reflns_point_group_measured_fraction_full 0.950
_diffrn_reflns_point_group_measured_fraction_max 0.950
_diffrn_reflns_theta_full 24.999
_diffrn_reflns_theta_max 24.999
_diffrn_reflns_theta_min 1.046
_diffrn_source 'Australian Synchrotron'
_exptl_absorpt_coefficient_mu 1.351
_exptl_absorpt_correction_type none
_exptl_crystal_colour yellow
_exptl_crystal_density_diffrn 1.140
_exptl_crystal_density_method 'not measured'
_exptl_crystal_description prism
_exptl_crystal_F_000 7440
_exptl_crystal_size_max 0.08
_exptl_crystal_size_mid 0.04
_exptl_crystal_size_min 0.03
_platon_squeeze_details
;
 Spek, A.L. (1990), Acta Cryst. A46, C-34
;
_refine_diff_density_max 1.937
_refine_diff_density_min -1.953
_refine_diff_density_rms 0.138
_refine_ls_extinction_method none
_refine_ls_goodness_of_fit_ref 1.029
_refine_ls_hydrogen_treatment constr
_refine_ls_matrix_type full
_refine_ls_number_parameters 2242
_refine_ls_number_reflns 36013
_refine_ls_number_restraints 532
_refine_ls_restrained_S_all 1.047
_refine_ls_R_factor_all 0.1225
_refine_ls_R_factor_gt 0.0972
_refine_ls_shift/su_max 0.001
_refine_ls_shift/su_mean 0.000
_refine_ls_structure_factor_coef Fsqd
_refine_ls_weighting_details 'w=1/[\s^2^(Fo^2^)+(0.1424P)^2^+150.7574P] where P=(Fo^2^+2Fc^2^)/3'
_refine_ls_weighting_scheme calc
_refine_ls_wR_factor_gt 0.2627
_refine_ls_wR_factor_ref 0.2790
_reflns_Friedel_coverage 0.000
_reflns_number_gt 26236
_reflns_number_total 36013
_reflns_threshold_expression 'I > 2\s(I)'
_cod_data_source_file om5b00842_si_005.cif
_cod_data_source_block 7
_cod_depositor_comments
;

2020-07-06
Z value and formula fixed to values more according to usual
chemical conventions.                 miguel
;
_cod_original_formula_sum 'C222 H126 O24 Yb3'
_cod_original_formula_weight 3696.34
_cod_original_formula_moiety '3(C16 O8 Yb), 6(C29 H21)'
_cod_original_formula_units_Z 4
_cod_original_sg_symbol_H-M 'P 21/n'
_cod_database_code 4088098
_shelx_space_group_comment
;
The symmetry employed for this shelxl refinement is uniquely defined
by the following loop, which should always be used as a source of
symmetry information in preference to the above space-group names.
They are only intended as comments.
;
_olex2_refinement_description
;
1. Fixed Uiso
 At 1.2 times of:
  All C(H) groups
2. Restrained distances
 C200-C201 = C200-O13 = C201-O14 = C216-C217
 1.53 with sigma of 0.02
 O17-C208 = C208-C209 = C209-O18 = O17-C207
 1.53 with sigma of 0.02
 C187-O7 = O7-C188 = C188-C189 = C189-O8 = O8-C190
 1.53 with sigma of 0.02
 C179-O3 = O3-C180 = C180-C181 = C181-O4 = O4-C182
 1.53 with sigma of 0.02
 C183-O5 = O5-C184 = C184-C185 = C185-O6 = O6-C186
 1.53 with sigma of 0.02
 O9-C191
 1.53 with sigma of 0.02
 C199-C200 = C201-C202
 2.55 with sigma of 0.02
 Yb2-C199 = Yb2-C202
 3.58 with sigma of 0.02
 Yb1-C187 = Yb1-C190 = Yb1-C178
 3.58 with sigma of 0.02
 Yb1-C179 = Yb1-C180 = Yb1-C181 = Yb1-C182
 3.58 with sigma of 0.02
 O5-O6
 2.72 with sigma of 0.02
 Yb1-C183 = Yb1-C184 = Yb1-C185 = Yb1-C186
 3.58 with sigma of 0.02
 C183-C184 = C185-C186
 2.42 with sigma of 0.02
 O17-C209 = O18-C208
 2.4 with sigma of 0.02
 Yb2-C191
 3.58 with sigma of 0.02
 C182-C183
 2.3 with sigma of 0.02
 Yb2-C201 \\sim Yb2-C200
 with sigma of 0.02
 O15-O16 \\sim O13-O14
 with sigma of 0.02
 C200-O14 \\sim C201-O13
 with sigma of 0.02
 C175-C176 \\sim C177-C178
 with sigma of 0.02
 O17-C209 \\sim O18-C208
 with sigma of 0.02
 C207-C208 \\sim C209-C210
 with sigma of 0.02
3. Rigid bond restraints
 Yb3, O17, Yb3, O18, Yb3, O19, Yb3, O20, Yb3, O21, Yb3, O22, Yb3, O23, Yb3, O24
 with sigma for 1-2 distances of 0.01 and sigma for 1-3 distances of 0.01
 Yb2, O9, Yb2, O10, Yb2, O11, Yb2, O12, Yb2, O13, Yb2, O14, Yb2, O15, Yb2, O16
 with sigma for 1-2 distances of 0.01 and sigma for 1-3 distances of 0.01
 Yb1, O1, Yb1, O2, Yb1, O3, Yb1, O4, Yb1, O5, Yb1, O6, Yb1, O7, Yb1, O8
 with sigma for 1-2 distances of 0.01 and sigma for 1-3 distances of 0.01
 Yb1, O5
 with sigma for 1-2 distances of 0.01 and sigma for 1-3 distances of 0.01
4. Uiso/Uaniso restraints and constraints
C175 \\sim O1 \\sim C176 \\sim C177 \\sim O2 \\sim C178: within 1.7A with sigma
of 0.007 and sigma for terminal atoms of 0.001
C179 \\sim O3 \\sim C180 \\sim C181 \\sim O4 \\sim C182: within 1.7A with sigma
of 0.007 and sigma for terminal atoms of 0.001
C183 \\sim O5 \\sim C184 \\sim C185 \\sim O6 \\sim C186: within 1.7A with sigma
of 0.007 and sigma for terminal atoms of 0.001
C187 \\sim O7 \\sim C188 \\sim C189 \\sim O8 \\sim C190: within 1.7A with sigma
of 0.007 and sigma for terminal atoms of 0.001
C191 \\sim O9 \\sim C192 \\sim C193 \\sim O10 \\sim C194: within 1.7A with
sigma of 0.007 and sigma for terminal atoms of 0.001
C195 \\sim O11 \\sim C196 \\sim C197 \\sim O12 \\sim C198: within 1.7A with
sigma of 0.007 and sigma for terminal atoms of 0.001
C199 \\sim O13 \\sim C200 \\sim C201 \\sim O14 \\sim C202: within 1.7A with
sigma of 0.007 and sigma for terminal atoms of 0.001
C203 \\sim O15 \\sim C204 \\sim C205 \\sim O16 \\sim C206: within 1.7A with
sigma of 0.007 and sigma for terminal atoms of 0.001
C207 \\sim O17 \\sim C208 \\sim C209 \\sim O18 \\sim C210: within 1.7A with
sigma of 0.007 and sigma for terminal atoms of 0.001
C211 \\sim O19 \\sim C212 \\sim C213 \\sim O20 \\sim C214: within 1.7A with
sigma of 0.007 and sigma for terminal atoms of 0.001
C215 \\sim O21 \\sim C216 \\sim C217 \\sim O22 \\sim C218: within 1.7A with
sigma of 0.007 and sigma for terminal atoms of 0.001
C219 \\sim O23 \\sim C220 \\sim C221 \\sim O24 \\sim C222: within 1.7A with
sigma of 0.007 and sigma for terminal atoms of 0.001
C153 \\sim C154: within 1.7A with sigma of 0.007 and sigma for terminal atoms
of 0.001
C172 \\sim C171: within 1.7A with sigma of 0.02 and sigma for terminal atoms of
0.001
5.a Aromatic/amide H refined with riding coordinates:
 C1(H1), C7(H7), C8(H8), C9(H9), C10(H10), C11(H11), C13(H13), C14(H14),
 C15(H15), C16(H16), C17(H17), C19(H19), C20(H20), C21(H21), C22(H22), C23(H23),
  C25(H25), C26(H26), C27(H27), C28(H28), C29(H29), C30(H30), C36(H36),
 C37(H37), C38(H38), C39(H39), C40(H40), C42(H42), C43(H43), C44(H44), C45(H45),
  C46(H46), C48(H48), C49(H49), C50(H50), C51(H51), C52(H52), C54(H54),
 C55(H55), C56(H56), C57(H57), C58(H58), C59(H59), C65(H65), C66(H66), C67(H67),
  C68(H68), C69(H69), C71(H71), C72(H72), C73(H73), C74(H74), C75(H75),
 C77(H77), C78(H78), C79(H79), C80(H80), C81(H81), C83(H83), C84(H84), C85(H85),
  C86(H86), C87(H87), C88(H88), C94(H94), C95(H95), C96(H96), C97(H97),
 C98(H98), C100(H100), C101(H101), C102(H102), C103(H103), C104(H104),
 C106(H106), C107(H107), C108(H108), C109(H109), C110(H110), C112(H112),
 C113(H113), C114(H114), C115(H115), C116(H116), C117(H117), C123(H123),
 C124(H124), C125(H125), C126(H126), C127(H127), C129(H129), C130(H130),
 C131(H131), C132(H132), C133(H133), C135(H135), C136(H136), C137(H137),
 C138(H138), C139(H139), C141(H141), C142(H142), C143(H143), C144(H144),
 C145(H145), C146(H146), C152(H152), C153(H153), C154(H154), C155(H155),
 C156(H156), C158(H158), C159(H159), C160(H160), C161(H161), C162(H162),
 C164(H164), C165(H165), C166(H166), C167(H167), C168(H168), C170(H170),
 C171(H171), C172(H172), C173(H173), C174(H174)
;
_shelx_shelxl_version_number 2014/7
_olex2_submission_special_instructions 'No special instructions were received'

loop_
_space_group_symop_operation_xyz
'x, y, z'
'-x+1/2, y+1/2, -z+1/2'
'-x, -y, -z'
'x-1/2, -y-1/2, z-1/2'

loop_
_atom_site_label
_atom_site_type_symbol
_atom_site_fract_x
_atom_site_fract_y
_atom_site_fract_z
_atom_site_U_iso_or_equiv
_atom_site_adp_type
_atom_site_occupancy
_atom_site_site_symmetry_order
_atom_site_calc_flag
_atom_site_refinement_flags_posn
_atom_site_refinement_flags_adp
Yb1 Yb 0.31617(4) 0.26365(2) 0.05636(2) 0.05196(15) Uani 1 1 d D U
Yb2 Yb 0.23442(4) 0.76565(2) 0.10308(2) 0.05720(16) Uani 1 1 d D U
Yb3 Yb 0.60734(4) 0.24598(2) 0.23530(2) 0.05969(16) Uani 1 1 d . U
O1 O 0.2167(10) 0.2190(5) 0.08103(19) 0.121(3) Uani 1 1 d . U
O2 O 0.4119(11) 0.1902(5) 0.07390(19) 0.128(3) Uani 1 1 d . U
O3 O 0.1523(13) 0.2419(7) 0.0394(2) 0.171(3) Uani 1 1 d D U
O4 O 0.3259(13) 0.1882(6) 0.0322(2) 0.172(4) Uani 1 1 d D U
C187 C 0.5087(18) 0.3394(10) 0.0864(4) 0.197(4) Uani 1 1 d D U
O8 O 0.2298(14) 0.3438(5) 0.0692(3) 0.178(4) Uani 1 1 d D U
O9 O 0.4072(14) 0.7590(8) 0.1210(3) 0.174(3) Uani 1 1 d D U
O10 O 0.3774(11) 0.8158(7) 0.0909(2) 0.149(3) Uani 1 1 d . U
O11 O 0.3049(11) 0.7027(6) 0.0795(2) 0.146(3) Uani 1 1 d . U
O12 O 0.1108(11) 0.7357(6) 0.0774(2) 0.139(3) Uani 1 1 d . U
O13 O 0.2059(13) 0.6746(7) 0.1216(3) 0.193(4) Uani 1 1 d D U
O14 O 0.0632(14) 0.7567(7) 0.1177(3) 0.196(4) Uani 1 1 d D U
O15 O 0.2492(13) 0.8316(6) 0.13040(18) 0.146(3) Uani 1 1 d D U
O16 O 0.1615(13) 0.8537(6) 0.0937(2) 0.156(3) Uani 1 1 d D U
O17 O 0.5010(17) 0.2661(7) 0.2055(3) 0.200(4) Uani 1 1 d D U
C209 C 0.459(2) 0.1671(8) 0.2044(4) 0.208(4) Uani 1 1 d D U
O19 O 0.5044(12) 0.1955(8) 0.2577(3) 0.167(3) Uani 1 1 d . U
O20 O 0.7100(11) 0.1896(7) 0.2609(2) 0.156(3) Uani 1 1 d . U
O21 O 0.6684(14) 0.3145(7) 0.2615(3) 0.170(4) Uani 1 1 d . U
O22 O 0.4944(13) 0.3223(7) 0.2464(3) 0.174(4) Uani 1 1 d . U
O23 O 0.7447(15) 0.1961(6) 0.2195(3) 0.180(4) Uani 1 1 d . U
O24 O 0.7099(14) 0.3160(6) 0.2187(3) 0.175(3) Uani 1 1 d . U
C1 C 0.9256(7) 0.7211(4) 0.17723(16) 0.049(2) Uani 1 1 d . .
H1 H 0.8812 0.7526 0.1760 0.059 Uiso 1 1 calc R .
C2 C 0.8967(7) 0.6649(4) 0.17451(14) 0.049(2) Uani 1 1 d . .
C3 C 0.9832(7) 0.6311(4) 0.17845(14) 0.046(2) Uani 1 1 d . .
C4 C 1.0677(7) 0.6674(4) 0.18328(14) 0.047(2) Uani 1 1 d . .
C5 C 1.0302(8) 0.7244(4) 0.18201(16) 0.052(2) Uani 1 1 d . .
C6 C 0.7949(8) 0.6467(4) 0.16829(17) 0.057(3) Uani 1 1 d . .
C7 C 0.7104(8) 0.6770(5) 0.1738(2) 0.069(3) Uani 1 1 d . .
H7 H 0.7206 0.7094 0.1819 0.083 Uiso 1 1 calc R .
C8 C 0.6139(9) 0.6617(5) 0.1679(2) 0.086(4) Uani 1 1 d . .
H8 H 0.5585 0.6835 0.1718 0.103 Uiso 1 1 calc R .
C9 C 0.5971(9) 0.6145(5) 0.1565(2) 0.075(4) Uani 1 1 d . .
H9 H 0.5299 0.6030 0.1528 0.090 Uiso 1 1 calc R .
C10 C 0.6765(8) 0.5841(4) 0.15028(17) 0.060(3) Uani 1 1 d . .
H10 H 0.6647 0.5522 0.1420 0.072 Uiso 1 1 calc R .
C11 C 0.7743(8) 0.5997(4) 0.15607(15) 0.052(2) Uani 1 1 d . .
H11 H 0.8289 0.5782 0.1517 0.062 Uiso 1 1 calc R .
C12 C 0.9842(8) 0.5688(4) 0.17908(14) 0.049(2) Uani 1 1 d . .
C13 C 0.9177(8) 0.5400(4) 0.19031(15) 0.053(2) Uani 1 1 d . .
H13 H 0.8728 0.5610 0.1977 0.063 Uiso 1 1 calc R .
C14 C 0.9155(8) 0.4810(5) 0.19096(18) 0.063(3) Uani 1 1 d . .
H14 H 0.8690 0.4624 0.1987 0.076 Uiso 1 1 calc R .
C15 C 0.9801(8) 0.4493(4) 0.1804(2) 0.072(4) Uani 1 1 d . .
H15 H 0.9785 0.4091 0.1809 0.087 Uiso 1 1 calc R .
C16 C 1.0472(8) 0.4768(4) 0.16904(17) 0.058(3) Uani 1 1 d . .
H16 H 1.0913 0.4554 0.1616 0.069 Uiso 1 1 calc R .
C17 C 1.0503(8) 0.5356(4) 0.16855(16) 0.055(2) Uani 1 1 d . .
H17 H 1.0979 0.5539 0.1610 0.066 Uiso 1 1 calc R .
C18 C 1.1709(7) 0.6484(4) 0.18766(15) 0.047(2) Uani 1 1 d . .
C19 C 1.1951(9) 0.6087(5) 0.20178(17) 0.063(3) Uani 1 1 d . .
H19 H 1.1432 0.5919 0.2087 0.075 Uiso 1 1 calc R .
C20 C 1.2986(10) 0.5925(5) 0.2061(2) 0.073(4) Uani 1 1 d . .
H20 H 1.3144 0.5645 0.2157 0.088 Uiso 1 1 calc R .
C21 C 1.3725(9) 0.6162(5) 0.1968(2) 0.079(4) Uani 1 1 d . .
H21 H 1.4410 0.6064 0.2001 0.095 Uiso 1 1 calc R .
C22 C 1.3490(9) 0.6548(5) 0.1824(2) 0.080(4) Uani 1 1 d . .
H22 H 1.4017 0.6710 0.1756 0.097 Uiso 1 1 calc R .
C23 C 1.2498(8) 0.6707(5) 0.17768(19) 0.064(3) Uani 1 1 d . .
H23 H 1.2355 0.6971 0.1675 0.076 Uiso 1 1 calc R .
C24 C 1.0819(7) 0.7779(4) 0.18667(16) 0.050(2) Uani 1 1 d . .
C25 C 1.1715(8) 0.7808(4) 0.19833(16) 0.054(2) Uani 1 1 d . .
H25 H 1.1998 0.7472 0.2040 0.064 Uiso 1 1 calc R .
C26 C 1.2208(8) 0.8331(5) 0.2019(2) 0.069(3) Uani 1 1 d . .
H26 H 1.2825 0.8342 0.2097 0.083 Uiso 1 1 calc R .
C27 C 1.1810(9) 0.8819(4) 0.1943(2) 0.076(4) Uani 1 1 d . .
H27 H 1.2158 0.9167 0.1966 0.091 Uiso 1 1 calc R .
C28 C 1.0899(8) 0.8812(5) 0.1833(2) 0.069(3) Uani 1 1 d . .
H28 H 1.0593 0.9152 0.1785 0.083 Uiso 1 1 calc R .
C29 C 1.0447(8) 0.8288(4) 0.17949(19) 0.059(3) Uani 1 1 d . .
H29 H 0.9841 0.8280 0.1714 0.071 Uiso 1 1 calc R .
C30 C 0.7391(7) -0.0063(5) 0.24087(15) 0.053(3) Uani 1 1 d . .
H30 H 0.6852 -0.0102 0.2492 0.064 Uiso 1 1 calc R .
C31 C 0.7313(7) -0.0122(4) 0.22089(15) 0.048(2) Uani 1 1 d . .
C32 C 0.8291(7) -0.0020(5) 0.21384(14) 0.050(2) Uani 1 1 d . .
C33 C 0.8948(7) 0.0105(4) 0.23017(14) 0.044(2) Uani 1 1 d . .
C34 C 0.8414(7) 0.0065(4) 0.24693(13) 0.045(2) Uani 1 1 d . .
C35 C 0.6324(8) -0.0196(5) 0.20954(16) 0.058(3) Uani 1 1 d . .
C36 C 0.5543(8) -0.0478(6) 0.21763(19) 0.072(3) Uani 1 1 d . .
H36 H 0.5665 -0.0657 0.2299 0.086 Uiso 1 1 calc R .
C37 C 0.4575(10) -0.0507(6) 0.2083(2) 0.083(4) Uani 1 1 d . .
H37 H 0.4044 -0.0688 0.2145 0.100 Uiso 1 1 calc R .
C38 C 0.4391(10) -0.0275(6) 0.1899(2) 0.085(4) Uani 1 1 d . .
H38 H 0.3747 -0.0310 0.1831 0.101 Uiso 1 1 calc R .
C39 C 0.5184(10) 0.0017(6) 0.18149(18) 0.070(3) Uani 1 1 d . .
H39 H 0.5063 0.0194 0.1692 0.084 Uiso 1 1 calc R .
C40 C 0.6136(8) 0.0048(5) 0.19096(16) 0.062(3) Uani 1 1 d . .
H40 H 0.6667 0.0235 0.1849 0.074 Uiso 1 1 calc R .
C41 C 0.8541(8) -0.0064(5) 0.19338(14) 0.057(3) Uani 1 1 d . .
C42 C 0.9075(8) 0.0369(6) 0.18410(17) 0.065(3) Uani 1 1 d . .
H42 H 0.9289 0.0704 0.1908 0.078 Uiso 1 1 calc R .
C43 C 0.9273(10) 0.0283(9) 0.16466(18) 0.094(5) Uani 1 1 d . .
H43 H 0.9642 0.0566 0.1584 0.113 Uiso 1 1 calc R .
C44 C 0.8974(12) -0.0175(10) 0.15436(19) 0.105(7) Uani 1 1 d . .
H44 H 0.9110 -0.0209 0.1410 0.126 Uiso 1 1 calc R .
C45 C 0.8483(10) -0.0579(8) 0.1632(2) 0.085(4) Uani 1 1 d . .
H45 H 0.8285 -0.0911 0.1561 0.102 Uiso 1 1 calc R .
C46 C 0.8253(8) -0.0535(6) 0.18233(16) 0.065(3) Uani 1 1 d . .
H46 H 0.7891 -0.0831 0.1881 0.078 Uiso 1 1 calc R .
C47 C 1.0014(7) 0.0298(4) 0.22987(13) 0.043(2) Uani 1 1 d . .
C48 C 1.0731(7) 0.0022(5) 0.21943(15) 0.050(2) Uani 1 1 d . .
H48 H 1.0537 -0.0306 0.2121 0.060 Uiso 1 1 calc R .
C49 C 1.1713(9) 0.0211(5) 0.21937(17) 0.066(3) Uani 1 1 d . .
H49 H 1.2172 0.0030 0.2113 0.079 Uiso 1 1 calc R .
C50 C 1.2034(9) 0.0664(6) 0.23104(17) 0.070(3) Uani 1 1 d . .
H50 H 1.2723 0.0778 0.2317 0.084 Uiso 1 1 calc R .
C51 C 1.1373(9) 0.0940(5) 0.24137(17) 0.066(3) Uani 1 1 d . .
H51 H 1.1586 0.1258 0.2490 0.079 Uiso 1 1 calc R .
C52 C 1.0354(9) 0.0760(5) 0.24091(16) 0.060(3) Uani 1 1 d . .
H52 H 0.9891 0.0959 0.2484 0.072 Uiso 1 1 calc R .
C53 C 0.8796(7) 0.0068(4) 0.26766(14) 0.048(2) Uani 1 1 d . .
C54 C 0.9739(8) -0.0135(4) 0.27339(14) 0.049(2) Uani 1 1 d . .
H54 H 1.0168 -0.0268 0.2638 0.059 Uiso 1 1 calc R .
C55 C 1.0076(8) -0.0149(4) 0.29291(14) 0.053(2) Uani 1 1 d . .
H55 H 1.0724 -0.0301 0.2965 0.064 Uiso 1 1 calc R .
C56 C 0.9484(8) 0.0054(4) 0.30707(14) 0.052(2) Uani 1 1 d . .
H56 H 0.9724 0.0057 0.3204 0.063 Uiso 1 1 calc R .
C57 C 0.8537(8) 0.0251(5) 0.30143(15) 0.059(3) Uani 1 1 d . .
H57 H 0.8099 0.0373 0.3110 0.070 Uiso 1 1 calc R .
C58 C 0.8216(8) 0.0274(5) 0.28190(16) 0.057(3) Uani 1 1 d . .
H58 H 0.7576 0.0436 0.2782 0.068 Uiso 1 1 calc R .
C59 C 0.2948(7) 0.0132(4) 0.08049(14) 0.047(2) Uani 1 1 d . .
H59 H 0.3350 0.0035 0.0700 0.056 Uiso 1 1 calc R .
C60 C 0.3301(6) 0.0169(4) 0.10009(13) 0.040(2) Uani 1 1 d . .
C61 C 0.2451(6) 0.0338(4) 0.11116(13) 0.039(2) Uani 1 1 d . .
C62 C 0.1597(7) 0.0386(4) 0.09743(14) 0.043(2) Uani 1 1 d . .
C63 C 0.1901(7) 0.0260(4) 0.07854(13) 0.042(2) Uani 1 1 d . .
C64 C 0.4316(7) -0.0005(4) 0.10747(14) 0.045(2) Uani 1 1 d . .
C65 C 0.5106(8) 0.0000(6) 0.09447(18) 0.067(3) Uani 1 1 d . .
H65 H 0.4972 0.0136 0.0816 0.081 Uiso 1 1 calc R .
C66 C 0.6060(9) -0.0189(6) 0.1002(2) 0.083(4) Uani 1 1 d . .
H66 H 0.6560 -0.0196 0.0909 0.100 Uiso 1 1 calc R .
C67 C 0.6316(10) -0.0366(6) 0.1188(2) 0.085(4) Uani 1 1 d . .
H67 H 0.6984 -0.0483 0.1226 0.102 Uiso 1 1 calc R .
C68 C 0.5553(9) -0.0368(5) 0.13185(17) 0.067(3) Uani 1 1 d . .
H68 H 0.5702 -0.0488 0.1449 0.081 Uiso 1 1 calc R .
C69 C 0.4590(8) -0.0198(4) 0.12606(15) 0.054(3) Uani 1 1 d . .
H69 H 0.4087 -0.0214 0.1353 0.065 Uiso 1 1 calc R .
C70 C 0.2490(6) 0.0472(4) 0.13172(12) 0.0367(19) Uani 1 1 d . .
C71 C 0.1792(7) 0.0256(4) 0.14461(14) 0.046(2) Uani 1 1 d . .
H71 H 0.1267 0.0009 0.1399 0.055 Uiso 1 1 calc R .
C72 C 0.1876(7) 0.0405(5) 0.16404(14) 0.050(2) Uani 1 1 d . .
H72 H 0.1413 0.0245 0.1725 0.060 Uiso 1 1 calc R .
C73 C 0.2585(8) 0.0768(4) 0.17172(14) 0.050(2) Uani 1 1 d . .
H73 H 0.2608 0.0876 0.1850 0.060 Uiso 1 1 calc R .
C74 C 0.3288(8) 0.0977(4) 0.15894(15) 0.050(2) Uani 1 1 d . .
H74 H 0.3812 0.1222 0.1639 0.060 Uiso 1 1 calc R .
C75 C 0.3233(6) 0.0835(4) 0.13972(13) 0.0387(19) Uani 1 1 d . .
H75 H 0.3714 0.0988 0.1315 0.046 Uiso 1 1 calc R .
C76 C 0.0562(7) 0.0499(4) 0.10254(13) 0.044(2) Uani 1 1 d . .
C77 C -0.0218(7) 0.0141(5) 0.09580(16) 0.055(3) Uani 1 1 d . .
H77 H -0.0061 -0.0178 0.0881 0.066 Uiso 1 1 calc R .
C78 C -0.1217(8) 0.0234(6) 0.0999(2) 0.078(4) Uani 1 1 d . .
H78 H -0.1733 -0.0014 0.0948 0.093 Uiso 1 1 calc R .
C79 C -0.1449(9) 0.0677(6) 0.1110(2) 0.082(4) Uani 1 1 d . .
H79 H -0.2130 0.0742 0.1139 0.099 Uiso 1 1 calc R .
C80 C -0.0691(8) 0.1042(6) 0.11831(19) 0.071(3) Uani 1 1 d . .
H80 H -0.0855 0.1351 0.1263 0.086 Uiso 1 1 calc R .
C81 C 0.0323(8) 0.0954(5) 0.11381(15) 0.053(2) Uani 1 1 d . .
H81 H 0.0836 0.1208 0.1185 0.064 Uiso 1 1 calc R .
C82 C 0.1334(7) 0.0310(4) 0.05949(15) 0.049(2) Uani 1 1 d . .
C83 C 0.1666(8) 0.0019(5) 0.04299(14) 0.055(3) Uani 1 1 d . .
H83 H 0.2225 -0.0231 0.0446 0.066 Uiso 1 1 calc R .
C84 C 0.1197(9) 0.0091(5) 0.02480(16) 0.065(3) Uani 1 1 d . .
H84 H 0.1460 -0.0092 0.0139 0.079 Uiso 1 1 calc R .
C85 C 0.0334(9) 0.0432(5) 0.02209(17) 0.064(3) Uani 1 1 d . .
H85 H -0.0012 0.0470 0.0096 0.077 Uiso 1 1 calc R .
C86 C 0.0022(9) 0.0698(5) 0.03741(19) 0.069(3) Uani 1 1 d . .
H86 H -0.0557 0.0933 0.0356 0.083 Uiso 1 1 calc R .
C87 C 0.0496(8) 0.0653(4) 0.05634(16) 0.055(2) Uani 1 1 d . .
H87 H 0.0239 0.0857 0.0668 0.066 Uiso 1 1 calc R .
C88 C 0.4045(8) 0.2486(4) 0.14227(15) 0.051(2) Uani 1 1 d . .
H88 H 0.3802 0.2108 0.1414 0.061 Uiso 1 1 calc R .
C89 C 0.5055(7) 0.2641(4) 0.14235(14) 0.044(2) Uani 1 1 d . .
C90 C 0.5105(7) 0.3235(4) 0.14367(13) 0.044(2) Uani 1 1 d . .
C91 C 0.4101(7) 0.3444(4) 0.14478(12) 0.040(2) Uani 1 1 d . .
C92 C 0.3432(7) 0.2970(4) 0.14358(14) 0.046(2) Uani 1 1 d . .
C93 C 0.5878(9) 0.2213(4) 0.14397(16) 0.058(3) Uani 1 1 d . .
C94 C 0.5681(8) 0.1646(5) 0.1382(2) 0.081(4) Uani 1 1 d . .
H94 H 0.5044 0.1555 0.1318 0.097 Uiso 1 1 calc R .
C95 C 0.6383(14) 0.1227(6) 0.1414(3) 0.118(8) Uani 1 1 d . .
H95 H 0.6226 0.0848 0.1377 0.142 Uiso 1 1 calc R .
C96 C 0.7273(17) 0.1349(7) 0.1497(3) 0.117(8) Uani 1 1 d . .
H96 H 0.7750 0.1051 0.1518 0.141 Uiso 1 1 calc R .
C97 C 0.7551(12) 0.1887(7) 0.1556(2) 0.085(4) Uani 1 1 d . .
H97 H 0.8208 0.1962 0.1613 0.102 Uiso 1 1 calc R .
C98 C 0.6829(9) 0.2321(5) 0.15289(16) 0.064(3) Uani 1 1 d . .
H98 H 0.6994 0.2693 0.1572 0.076 Uiso 1 1 calc R .
C99 C 0.6034(7) 0.3589(4) 0.14321(14) 0.044(2) Uani 1 1 d . .
C100 C 0.6723(8) 0.3500(5) 0.12894(15) 0.058(3) Uani 1 1 d . .
H100 H 0.6590 0.3216 0.1193 0.070 Uiso 1 1 calc R .
C101 C 0.7606(9) 0.3824(6) 0.12861(18) 0.068(3) Uani 1 1 d . .
H101 H 0.8061 0.3764 0.1187 0.082 Uiso 1 1 calc R .
C102 C 0.7809(9) 0.4224(5) 0.14254(19) 0.069(3) Uani 1 1 d . .
H102 H 0.8418 0.4435 0.1426 0.083 Uiso 1 1 calc R .
C103 C 0.7151(8) 0.4321(5) 0.15631(18) 0.062(3) Uani 1 1 d . .
H103 H 0.7297 0.4606 0.1658 0.074 Uiso 1 1 calc R .
C104 C 0.6259(8) 0.4010(4) 0.15680(15) 0.051(2) Uani 1 1 d . .
H104 H 0.5802 0.4088 0.1665 0.061 Uiso 1 1 calc R .
C105 C 0.3845(7) 0.4042(4) 0.14785(13) 0.041(2) Uani 1 1 d . .
C106 C 0.3290(7) 0.4195(4) 0.16355(14) 0.047(2) Uani 1 1 d . .
H106 H 0.3073 0.3907 0.1719 0.056 Uiso 1 1 calc R .
C107 C 0.3045(8) 0.4749(4) 0.16733(16) 0.054(3) Uani 1 1 d . .
H107 H 0.2661 0.4838 0.1781 0.065 Uiso 1 1 calc R .
C108 C 0.3367(8) 0.5183(5) 0.15508(16) 0.059(3) Uani 1 1 d . .
H108 H 0.3200 0.5568 0.1574 0.070 Uiso 1 1 calc R .
C109 C 0.3919(9) 0.5039(4) 0.13992(15) 0.059(3) Uani 1 1 d . .
H109 H 0.4143 0.5328 0.1316 0.071 Uiso 1 1 calc R .
C110 C 0.4169(8) 0.4475(4) 0.13617(13) 0.046(2) Uani 1 1 d . .
H110 H 0.4563 0.4388 0.1255 0.056 Uiso 1 1 calc R .
C111 C 0.2339(8) 0.2959(4) 0.14306(15) 0.053(2) Uani 1 1 d . .
C112 C 0.1713(7) 0.3423(4) 0.13803(17) 0.055(3) Uani 1 1 d . .
H112 H 0.2024 0.3771 0.1350 0.066 Uiso 1 1 calc R .
C113 C 0.0672(9) 0.3402(5) 0.1372(2) 0.076(4) Uani 1 1 d . .
H113 H 0.0284 0.3732 0.1341 0.091 Uiso 1 1 calc R .
C114 C 0.0199(10) 0.2897(6) 0.1411(2) 0.085(4) Uani 1 1 d . .
H114 H -0.0517 0.2876 0.1404 0.102 Uiso 1 1 calc R .
C115 C 0.0765(10) 0.2427(6) 0.1457(2) 0.086(4) Uani 1 1 d . .
H115 H 0.0426 0.2081 0.1480 0.103 Uiso 1 1 calc R .
C116 C 0.1778(9) 0.2432(4) 0.1472(2) 0.069(3) Uani 1 1 d . .
H116 H 0.2139 0.2098 0.1510 0.083 Uiso 1 1 calc R .
C117 C 0.2758(9) 0.5169(4) 0.08262(15) 0.058(3) Uani 1 1 d . .
H117 H 0.2919 0.5091 0.0960 0.070 Uiso 1 1 calc R .
C118 C 0.1786(7) 0.5270(4) 0.07443(14) 0.044(2) Uani 1 1 d . .
C119 C 0.1865(7) 0.5360(4) 0.05406(15) 0.044(2) Uani 1 1 d . .
C120 C 0.2888(7) 0.5331(4) 0.05022(13) 0.045(2) Uani 1 1 d . .
C121 C 0.3469(7) 0.5201(4) 0.06829(14) 0.048(2) Uani 1 1 d . .
C122 C 0.0877(8) 0.5289(4) 0.08583(15) 0.050(2) Uani 1 1 d . .
C123 C 0.0867(9) 0.5006(5) 0.10367(17) 0.063(3) Uani 1 1 d . .
H123 H 0.1438 0.4789 0.1081 0.076 Uiso 1 1 calc R .
C124 C 0.0051(10) 0.5037(6) 0.11481(19) 0.074(3) Uani 1 1 d . .
H124 H 0.0052 0.4843 0.1269 0.088 Uiso 1 1 calc R .
C125 C -0.0764(10) 0.5352(6) 0.1082(2) 0.077(4) Uani 1 1 d . .
H125 H -0.1325 0.5383 0.1161 0.092 Uiso 1 1 calc R .
C126 C -0.0797(10) 0.5620(6) 0.09097(19) 0.074(3) Uani 1 1 d . .
H126 H -0.1386 0.5817 0.0862 0.089 Uiso 1 1 calc R .
C127 C 0.0037(9) 0.5599(5) 0.08054(17) 0.061(3) Uani 1 1 d . .
H127 H 0.0034 0.5813 0.0689 0.073 Uiso 1 1 calc R .
C128 C 0.1027(8) 0.5445(4) 0.03926(15) 0.055(3) Uani 1 1 d . .
C129 C 0.1047(9) 0.5894(5) 0.02583(15) 0.061(3) Uani 1 1 d . .
H129 H 0.1604 0.6147 0.0266 0.073 Uiso 1 1 calc R .
C130 C 0.0280(12) 0.5975(7) 0.01167(19) 0.085(4) Uani 1 1 d . .
H130 H 0.0309 0.6286 0.0030 0.102 Uiso 1 1 calc R .
C131 C -0.0530(14) 0.5609(8) 0.0100(2) 0.107(6) Uani 1 1 d . .
H131 H -0.1053 0.5652 0.0000 0.128 Uiso 1 1 calc R .
C132 C -0.0549(10) 0.5189(8) 0.0230(2) 0.094(5) Uani 1 1 d . .
H132 H -0.1118 0.4944 0.0222 0.113 Uiso 1 1 calc R .
C133 C 0.0203(8) 0.5086(5) 0.03767(19) 0.070(3) Uani 1 1 d . .
H133 H 0.0151 0.4776 0.0464 0.084 Uiso 1 1 calc R .
C134 C 0.3333(8) 0.5410(4) 0.03122(13) 0.049(2) Uani 1 1 d . .
C135 C 0.4085(8) 0.5790(4) 0.02835(15) 0.051(2) Uani 1 1 d . .
H135 H 0.4334 0.6014 0.0391 0.061 Uiso 1 1 calc R .
C136 C 0.4496(11) 0.5867(6) 0.01093(17) 0.078(4) Uani 1 1 d . .
H136 H 0.5029 0.6131 0.0096 0.093 Uiso 1 1 calc R .
C137 C 0.4121(11) 0.5552(7) -0.00484(18) 0.079(4) Uani 1 1 d . .
H137 H 0.4422 0.5586 -0.0169 0.095 Uiso 1 1 calc R .
C138 C 0.3347(11) 0.5202(7) -0.00337(18) 0.083(4) Uani 1 1 d . .
H138 H 0.3065 0.5012 -0.0146 0.099 Uiso 1 1 calc R .
C139 C 0.2948(9) 0.5112(6) 0.01451(16) 0.067(3) Uani 1 1 d . .
H139 H 0.2412 0.4850 0.0155 0.080 Uiso 1 1 calc R .
C140 C 0.4567(7) 0.5096(5) 0.07167(15) 0.052(2) Uani 1 1 d . .
C141 C 0.5155(8) 0.4878(4) 0.05762(16) 0.057(3) Uani 1 1 d . .
H141 H 0.4862 0.4824 0.0448 0.069 Uiso 1 1 calc R .
C142 C 0.6156(10) 0.4736(6) 0.06171(18) 0.074(3) Uani 1 1 d . .
H142 H 0.6540 0.4582 0.0518 0.088 Uiso 1 1 calc R .
C143 C 0.6602(10) 0.4819(7) 0.0802(2) 0.085(4) Uani 1 1 d . .
H143 H 0.7296 0.4735 0.0830 0.102 Uiso 1 1 calc R .
C144 C 0.6036(12) 0.5021(9) 0.0943(2) 0.112(6) Uani 1 1 d . .
H144 H 0.6326 0.5067 0.1072 0.134 Uiso 1 1 calc R .
C145 C 0.5028(10) 0.5163(7) 0.09002(17) 0.087(4) Uani 1 1 d . .
H145 H 0.4645 0.5310 0.1001 0.105 Uiso 1 1 calc R .
C146 C 0.5200(12) 0.2502(6) -0.02877(19) 0.080(4) Uani 1 1 d . .
H146 H 0.5459 0.2877 -0.0280 0.095 Uiso 1 1 calc R .
C147 C 0.4186(12) 0.2361(5) -0.03428(19) 0.077(4) Uani 1 1 d . .
C148 C 0.4141(11) 0.1758(5) -0.03433(16) 0.069(3) Uani 1 1 d . .
C149 C 0.5141(10) 0.1553(5) -0.02796(17) 0.067(3) Uani 1 1 d . .
C150 C 0.5778(10) 0.2006(6) -0.02453(18) 0.072(3) Uani 1 1 d . .
C151 C 0.3359(12) 0.2765(5) -0.0377(2) 0.075(4) Uani 1 1 d . .
C152 C 0.3589(15) 0.3311(6) -0.0447(2) 0.110(6) Uani 1 1 d . .
H152 H 0.4253 0.3409 -0.0479 0.132 Uiso 1 1 calc R .
C153 C 0.2768(17) 0.3712(8) -0.0469(3) 0.128(7) Uani 1 1 d . U
H153 H 0.2906 0.4076 -0.0520 0.153 Uiso 1 1 calc R .
C154 C 0.1840(17) 0.3605(8) -0.0422(3) 0.125(7) Uani 1 1 d . U
H154 H 0.1328 0.3886 -0.0435 0.150 Uiso 1 1 calc R .
C155 C 0.1643(13) 0.3082(7) -0.0356(2) 0.102(5) Uani 1 1 d . .
H155 H 0.0969 0.3001 -0.0326 0.123 Uiso 1 1 calc R .
C156 C 0.2369(13) 0.2642(6) -0.0328(2) 0.092(5) Uani 1 1 d . .
H156 H 0.2194 0.2282 -0.0279 0.111 Uiso 1 1 calc R .
C157 C 0.3224(10) 0.1412(5) -0.03978(17) 0.070(3) Uani 1 1 d . .
C158 C 0.2680(12) 0.1474(6) -0.05741(19) 0.081(4) Uani 1 1 d . .
H158 H 0.2894 0.1750 -0.0663 0.098 Uiso 1 1 calc R .
C159 C 0.1832(13) 0.1151(7) -0.0627(2) 0.106(5) Uani 1 1 d . .
H159 H 0.1492 0.1200 -0.0752 0.127 Uiso 1 1 calc R .
C160 C 0.1475(14) 0.0745(7) -0.0495(3) 0.112(6) Uani 1 1 d . .
H160 H 0.0893 0.0522 -0.0528 0.134 Uiso 1 1 calc R .
C161 C 0.1988(12) 0.0691(6) -0.0322(2) 0.088(4) Uani 1 1 d . .
H161 H 0.1744 0.0431 -0.0231 0.105 Uiso 1 1 calc R .
C162 C 0.2853(11) 0.0993(5) -0.0270(2) 0.077(4) Uani 1 1 d . .
H162 H 0.3206 0.0923 -0.0148 0.093 Uiso 1 1 calc R .
C163 C 0.5388(9) 0.0957(5) -0.02518(17) 0.070(3) Uani 1 1 d . .
C164 C 0.5099(10) 0.0553(5) -0.0388(2) 0.075(4) Uani 1 1 d . .
H164 H 0.4706 0.0654 -0.0503 0.090 Uiso 1 1 calc R .
C165 C 0.5395(12) -0.0009(6) -0.0355(2) 0.099(5) Uani 1 1 d . .
H165 H 0.5222 -0.0289 -0.0451 0.118 Uiso 1 1 calc R .
C166 C 0.5923(13) -0.0160(7) -0.0189(3) 0.101(6) Uani 1 1 d . .
H166 H 0.6086 -0.0546 -0.0165 0.122 Uiso 1 1 calc R .
C167 C 0.6219(12) 0.0235(9) -0.0057(3) 0.109(6) Uani 1 1 d . .
H167 H 0.6630 0.0129 0.0055 0.130 Uiso 1 1 calc R .
C168 C 0.5942(10) 0.0778(7) -0.0082(2) 0.092(5) Uani 1 1 d . .
H168 H 0.6123 0.1046 0.0017 0.111 Uiso 1 1 calc R .
C169 C 0.6905(13) 0.2029(7) -0.0204(2) 0.098(5) Uani 1 1 d . .
C170 C 0.7319(15) 0.2490(9) -0.0116(3) 0.124(7) Uani 1 1 d . .
H170 H 0.6908 0.2791 -0.0075 0.149 Uiso 1 1 calc R .
C171 C 0.837(2) 0.2515(12) -0.0087(4) 0.173(9) Uani 1 1 d . U
H171 H 0.8681 0.2855 -0.0039 0.207 Uiso 1 1 calc R .
C172 C 0.8997(18) 0.2045(13) -0.0127(4) 0.174(9) Uani 1 1 d . U
H172 H 0.9698 0.2060 -0.0090 0.209 Uiso 1 1 calc R .
C173 C 0.8619(15) 0.1587(11) -0.0215(3) 0.134(7) Uani 1 1 d . .
H173 H 0.9034 0.1282 -0.0252 0.160 Uiso 1 1 calc R .
C174 C 0.7540(12) 0.1579(8) -0.0252(2) 0.097(5) Uani 1 1 d . .
H174 H 0.7240 0.1253 -0.0313 0.116 Uiso 1 1 calc R .
C175 C 0.1056(15) 0.2137(8) 0.0811(3) 0.121(3) Uani 1 1 d D U
C176 C 0.2686(15) 0.1815(8) 0.0959(3) 0.128(3) Uani 1 1 d D U
C178 C 0.4379(17) 0.1326(7) 0.0671(3) 0.128(3) Uani 1 1 d D U
C179 C 0.0756(16) 0.2757(10) 0.0290(4) 0.171(3) Uani 1 1 d D U
C180 C 0.1472(17) 0.1939(10) 0.0234(4) 0.177(4) Uani 1 1 d D U
C181 C 0.2320(16) 0.1490(8) 0.0279(3) 0.175(4) Uani 1 1 d D U
C182 C 0.3851(18) 0.1933(10) 0.0138(3) 0.172(4) Uani 1 1 d D U
C188 C 0.3497(18) 0.3625(9) 0.0914(4) 0.188(4) Uani 1 1 d D U
C189 C 0.235(2) 0.3477(9) 0.0902(3) 0.182(4) Uani 1 1 d D U
C190 C 0.187(2) 0.3936(7) 0.0559(4) 0.178(4) Uani 1 1 d D U
C191 C 0.4384(17) 0.7149(11) 0.1357(4) 0.174(4) Uani 1 1 d D U
C192 C 0.4728(19) 0.8125(12) 0.1211(4) 0.167(4) Uani 1 1 d . U
C193 C 0.4747(19) 0.8251(12) 0.1006(4) 0.159(4) Uani 1 1 d . U
C194 C 0.3772(17) 0.8303(11) 0.0729(4) 0.150(3) Uani 1 1 d . U
C195 C 0.4170(17) 0.6860(10) 0.0813(4) 0.146(3) Uani 1 1 d . U
C196 C 0.2601(18) 0.6805(10) 0.0641(4) 0.147(4) Uani 1 1 d . U
C197 C 0.1505(18) 0.6840(10) 0.0663(3) 0.146(4) Uani 1 1 d . U
C198 C -0.0013(18) 0.7380(9) 0.0804(3) 0.139(3) Uani 1 1 d . U
C199 C 0.2660(19) 0.6220(8) 0.1183(4) 0.194(4) Uani 1 1 d D U
C200 C 0.0974(16) 0.6600(8) 0.1249(4) 0.195(4) Uani 1 1 d D U
C201 C 0.0549(19) 0.7148(9) 0.1336(3) 0.192(4) Uani 1 1 d D U
C202 C 0.0004(16) 0.8128(11) 0.1213(4) 0.196(4) Uani 1 1 d D U
C203 C 0.280(2) 0.8235(9) 0.1500(3) 0.146(3) Uani 1 1 d . U
C204 C 0.197(2) 0.8843(9) 0.1288(3) 0.154(4) Uani 1 1 d . U
C205 C 0.157(2) 0.9003(9) 0.1086(3) 0.157(4) Uani 1 1 d . U
C206 C 0.129(2) 0.8709(9) 0.0738(3) 0.156(3) Uani 1 1 d . U
C210 C 0.512(3) 0.1024(11) 0.2319(4) 0.201(4) Uani 1 1 d D U
C211 C 0.4028(18) 0.1924(12) 0.2569(4) 0.167(3) Uani 1 1 d . U
C212 C 0.5477(18) 0.1653(12) 0.2738(4) 0.161(4) Uani 1 1 d . U
C213 C 0.6625(19) 0.1859(12) 0.2780(4) 0.161(4) Uani 1 1 d . U
C214 C 0.8166(18) 0.1788(11) 0.2642(4) 0.156(3) Uani 1 1 d . U
C215 C 0.787(2) 0.3264(11) 0.2634(4) 0.171(4) Uani 1 1 d . U
C216 C 0.6143(19) 0.3530(11) 0.2699(4) 0.170(4) Uani 1 1 d D U
C217 C 0.4997(19) 0.3486(11) 0.2635(4) 0.172(4) Uani 1 1 d D U
C218 C 0.385(2) 0.3329(11) 0.2391(4) 0.174(4) Uani 1 1 d . U
C219 C 0.764(2) 0.1441(10) 0.2160(4) 0.180(4) Uani 1 1 d . U
C220 C 0.811(2) 0.2384(10) 0.2074(5) 0.183(4) Uani 1 1 d . U
C221 C 0.794(2) 0.2992(10) 0.2073(4) 0.179(4) Uani 1 1 d . U
C222 C 0.693(2) 0.3759(9) 0.2174(4) 0.176(4) Uani 1 1 d . U
C177 C 0.3863(18) 0.1898(9) 0.0941(3) 0.136(3) Uani 1 1 d D U
C208 C 0.496(2) 0.2150(8) 0.1915(3) 0.206(5) Uani 1 1 d D U
O18 O 0.5422(16) 0.1594(7) 0.2196(3) 0.201(4) Uani 1 1 d D U
C207 C 0.502(3) 0.3202(10) 0.1953(4) 0.200(4) Uani 1 1 d D U
O7 O 0.4145(13) 0.3151(7) 0.0810(3) 0.197(4) Uani 1 1 d D U
O6 O 0.3078(13) 0.3410(7) 0.0322(3) 0.215(4) Uani 1 1 d D U
O5 O 0.4695(14) 0.2741(7) 0.0388(3) 0.220(4) Uani 1 1 d D U
C186 C 0.286(2) 0.3356(10) 0.0099(3) 0.215(4) Uani 1 1 d D U
C185 C 0.4160(16) 0.3747(9) 0.0312(4) 0.223(5) Uani 1 1 d D U
C184 C 0.5075(19) 0.3304(8) 0.0309(5) 0.223(5) Uani 1 1 d D U
C183 C 0.5262(16) 0.2280(8) 0.0288(4) 0.220(4) Uani 1 1 d D U

loop_
_atom_site_aniso_label
_atom_site_aniso_U_11
_atom_site_aniso_U_22
_atom_site_aniso_U_33
_atom_site_aniso_U_23
_atom_site_aniso_U_13
_atom_site_aniso_U_12
Yb1 0.0786(3) 0.0286(2) 0.0481(2) -0.00075(16) 0.0001(2) 0.00628(19)
Yb2 0.0717(3) 0.0333(2) 0.0671(3) -0.01045(18) 0.0082(2) -0.0036(2)
Yb3 0.0882(4) 0.0416(2) 0.0501(3) 0.00412(19) 0.0105(2) 0.0081(2)
O1 0.143(6) 0.098(5) 0.122(5) 0.020(5) 0.021(5) -0.016(5)
O2 0.179(7) 0.084(5) 0.121(6) 0.023(4) 0.011(5) 0.047(5)
O3 0.179(7) 0.153(8) 0.170(7) -0.034(6) -0.064(6) 0.020(5)
O4 0.231(9) 0.148(7) 0.134(6) -0.066(6) 0.000(6) 0.063(6)
C187 0.242(9) 0.113(6) 0.225(8) -0.026(6) -0.067(7) -0.066(6)
O8 0.236(8) 0.061(4) 0.236(9) -0.038(5) 0.023(7) 0.025(5)
O9 0.159(6) 0.183(9) 0.172(8) 0.021(6) -0.052(6) -0.001(5)
O10 0.143(6) 0.163(7) 0.143(7) 0.010(6) 0.006(6) -0.067(5)
O11 0.140(6) 0.129(6) 0.172(7) -0.063(5) 0.031(6) -0.015(6)
O12 0.138(6) 0.128(6) 0.147(6) -0.034(5) -0.021(5) -0.020(6)
O13 0.271(10) 0.142(6) 0.167(7) 0.046(6) 0.012(7) -0.042(7)
O14 0.179(7) 0.222(9) 0.194(8) -0.006(7) 0.070(6) -0.029(7)
O15 0.241(8) 0.102(6) 0.096(5) -0.017(5) 0.002(6) -0.010(6)
O16 0.222(8) 0.095(5) 0.145(7) 0.002(5) -0.039(6) 0.028(5)
O17 0.268(9) 0.186(9) 0.139(6) 0.026(6) -0.053(7) 0.001(7)
C209 0.285(10) 0.155(8) 0.177(8) -0.009(7) -0.039(8) -0.031(8)
O19 0.131(6) 0.192(8) 0.179(7) 0.053(6) 0.024(6) -0.035(6)
O20 0.128(6) 0.171(7) 0.168(7) 0.058(6) -0.007(6) 0.007(6)
O21 0.184(8) 0.145(7) 0.182(7) -0.069(6) 0.009(7) -0.007(6)
O22 0.174(7) 0.144(6) 0.208(8) -0.031(6) 0.047(7) 0.045(6)
O23 0.226(7) 0.104(6) 0.223(8) -0.019(6) 0.102(7) 0.050(6)
O24 0.225(8) 0.086(5) 0.228(8) 0.014(6) 0.109(7) -0.005(6)
C1 0.033(6) 0.035(5) 0.081(7) -0.016(5) 0.016(4) -0.001(4)
C2 0.050(6) 0.043(5) 0.056(6) -0.005(4) 0.012(4) -0.009(4)
C3 0.052(6) 0.035(5) 0.053(6) -0.003(4) 0.016(4) 0.000(4)
C4 0.045(6) 0.034(5) 0.061(6) -0.005(4) 0.011(4) -0.001(4)
C5 0.047(6) 0.035(5) 0.075(7) -0.010(4) 0.011(5) 0.001(4)
C6 0.059(7) 0.039(5) 0.073(7) -0.002(5) 0.007(5) -0.006(5)
C7 0.030(6) 0.049(6) 0.130(11) -0.023(6) 0.009(6) -0.011(5)
C8 0.038(7) 0.058(7) 0.161(14) -0.013(8) 0.000(7) 0.001(5)
C9 0.038(7) 0.066(8) 0.119(11) 0.012(7) -0.018(6) -0.018(6)
C10 0.058(7) 0.042(6) 0.077(8) -0.001(5) -0.014(5) -0.006(5)
C11 0.050(6) 0.046(5) 0.058(6) 0.001(4) -0.003(4) -0.003(4)
C12 0.051(6) 0.042(5) 0.055(6) -0.006(4) -0.001(4) -0.002(4)
C13 0.048(6) 0.044(5) 0.065(6) -0.003(5) 0.000(5) -0.013(4)
C14 0.047(7) 0.050(6) 0.091(8) 0.016(6) -0.003(5) -0.011(5)
C15 0.043(7) 0.032(5) 0.138(12) 0.001(6) -0.019(7) -0.006(5)
C16 0.043(6) 0.041(5) 0.088(8) -0.012(5) -0.008(5) -0.002(4)
C17 0.055(7) 0.043(5) 0.067(7) -0.005(5) 0.005(5) 0.007(5)
C18 0.039(6) 0.040(5) 0.062(6) -0.005(4) -0.001(4) -0.002(4)
C19 0.070(8) 0.050(6) 0.068(7) -0.009(5) 0.002(6) -0.012(5)
C20 0.068(9) 0.053(7) 0.095(9) -0.017(6) -0.022(7) 0.005(6)
C21 0.040(7) 0.058(7) 0.139(13) -0.033(8) -0.006(7) 0.010(6)
C22 0.041(7) 0.055(7) 0.146(13) -0.017(8) 0.016(7) -0.005(5)
C23 0.039(7) 0.061(7) 0.092(9) -0.010(6) 0.015(5) -0.002(5)
C24 0.041(6) 0.035(5) 0.075(7) -0.012(4) 0.018(5) 0.001(4)
C25 0.048(6) 0.047(6) 0.067(7) -0.013(5) 0.010(5) 0.000(5)
C26 0.029(6) 0.054(7) 0.125(11) -0.024(6) 0.009(6) -0.004(5)
C27 0.059(8) 0.033(5) 0.137(12) -0.025(6) 0.012(7) -0.017(5)
C28 0.044(7) 0.038(6) 0.126(11) -0.013(6) 0.010(6) 0.003(5)
C29 0.039(6) 0.031(5) 0.108(9) -0.004(5) 0.008(5) -0.005(4)
C30 0.031(6) 0.076(7) 0.054(6) 0.001(5) 0.009(4) -0.006(5)
C31 0.024(5) 0.058(6) 0.062(6) 0.002(5) 0.003(4) 0.000(4)
C32 0.043(6) 0.062(6) 0.045(5) 0.001(4) -0.004(4) 0.011(5)
C33 0.043(6) 0.038(5) 0.050(5) 0.004(4) -0.003(4) -0.004(4)
C34 0.047(6) 0.044(5) 0.045(5) -0.003(4) 0.006(4) 0.006(4)
C35 0.039(6) 0.072(7) 0.063(7) 0.003(5) -0.009(5) 0.000(5)
C36 0.043(7) 0.090(9) 0.081(8) 0.018(7) -0.006(5) -0.004(6)
C37 0.050(8) 0.097(10) 0.100(10) 0.012(8) -0.015(7) -0.011(7)
C38 0.050(8) 0.088(10) 0.110(11) -0.008(8) -0.030(7) 0.007(7)
C39 0.066(8) 0.084(9) 0.059(7) -0.007(6) -0.009(6) 0.024(7)
C40 0.048(7) 0.078(8) 0.058(6) 0.003(5) 0.002(5) 0.011(5)
C41 0.045(6) 0.086(8) 0.040(5) 0.000(5) 0.003(4) 0.022(5)
C42 0.038(6) 0.088(9) 0.069(7) 0.012(6) 0.004(5) 0.012(6)
C43 0.058(8) 0.181(17) 0.043(7) 0.015(9) 0.008(6) 0.021(9)
C44 0.080(10) 0.19(2) 0.040(7) -0.019(10) 0.000(7) 0.069(12)
C45 0.061(8) 0.136(14) 0.058(8) -0.021(8) 0.001(6) 0.040(8)
C46 0.052(7) 0.082(8) 0.060(7) -0.008(6) -0.003(5) 0.019(6)
C47 0.029(5) 0.051(5) 0.050(5) 0.003(4) 0.007(4) 0.005(4)
C48 0.026(5) 0.064(6) 0.061(6) 0.000(5) 0.003(4) 0.002(4)
C49 0.057(7) 0.072(8) 0.068(7) -0.002(6) 0.012(5) 0.011(6)
C50 0.051(7) 0.091(9) 0.069(7) -0.008(6) 0.012(5) -0.017(6)
C51 0.065(8) 0.064(7) 0.071(7) -0.002(6) 0.008(6) -0.023(6)
C52 0.065(7) 0.054(6) 0.064(7) -0.004(5) 0.017(5) -0.005(5)
C53 0.050(6) 0.036(5) 0.057(6) 0.002(4) -0.001(4) 0.002(4)
C54 0.048(6) 0.048(5) 0.051(6) -0.003(4) 0.001(4) 0.002(4)
C55 0.050(6) 0.056(6) 0.051(6) 0.004(5) -0.008(5) 0.001(5)
C56 0.063(7) 0.049(6) 0.044(5) 0.002(4) -0.004(5) -0.014(5)
C57 0.054(7) 0.075(7) 0.049(6) -0.001(5) 0.012(5) -0.006(5)
C58 0.051(7) 0.057(6) 0.063(7) 0.004(5) 0.006(5) -0.003(5)
C59 0.035(6) 0.058(6) 0.047(5) -0.007(4) 0.004(4) 0.006(4)
C60 0.027(5) 0.038(5) 0.054(5) -0.003(4) 0.000(4) -0.008(4)
C61 0.024(5) 0.044(5) 0.051(5) -0.001(4) 0.006(4) -0.013(4)
C62 0.031(5) 0.036(5) 0.061(6) -0.009(4) 0.002(4) -0.007(4)
C63 0.032(5) 0.053(5) 0.041(5) -0.009(4) 0.000(4) -0.009(4)
C64 0.025(5) 0.047(5) 0.060(6) -0.004(4) -0.006(4) -0.006(4)
C65 0.029(6) 0.102(9) 0.070(7) 0.023(6) 0.002(5) 0.009(6)
C66 0.041(7) 0.102(11) 0.108(11) 0.007(8) 0.008(6) 0.013(7)
C67 0.054(8) 0.095(10) 0.103(11) -0.003(8) -0.028(7) 0.009(7)
C68 0.071(8) 0.070(8) 0.059(7) 0.001(5) -0.013(6) 0.018(6)
C69 0.062(7) 0.044(5) 0.055(6) -0.005(4) -0.004(5) 0.014(5)
C70 0.031(5) 0.037(4) 0.043(5) 0.001(3) 0.006(3) -0.010(4)
C71 0.034(5) 0.049(5) 0.055(6) 0.000(4) 0.007(4) -0.009(4)
C72 0.036(5) 0.069(7) 0.046(5) -0.003(5) 0.015(4) -0.006(5)
C73 0.054(6) 0.053(6) 0.044(5) 0.000(4) 0.003(4) -0.003(5)
C74 0.054(6) 0.036(5) 0.059(6) -0.004(4) -0.017(5) -0.006(4)
C75 0.027(5) 0.039(5) 0.051(5) 0.006(4) 0.005(4) -0.002(4)
C76 0.031(5) 0.054(6) 0.049(5) -0.008(4) 0.008(4) -0.001(4)
C77 0.030(6) 0.062(6) 0.075(7) -0.023(5) 0.009(4) -0.010(4)
C78 0.036(7) 0.096(10) 0.102(10) -0.032(8) 0.018(6) -0.023(6)
C79 0.036(7) 0.100(10) 0.112(11) -0.026(8) 0.020(6) -0.010(6)
C80 0.048(7) 0.079(8) 0.089(9) -0.032(7) 0.020(6) 0.002(6)
C81 0.043(6) 0.061(6) 0.056(6) -0.009(5) 0.009(4) -0.005(5)
C82 0.039(6) 0.048(5) 0.057(6) -0.009(4) -0.003(4) -0.003(4)
C83 0.049(6) 0.068(7) 0.046(6) -0.011(5) -0.008(4) 0.000(5)
C84 0.063(7) 0.080(8) 0.052(6) -0.015(5) -0.007(5) 0.014(6)
C85 0.063(7) 0.066(7) 0.061(7) -0.011(5) -0.019(5) -0.001(6)
C86 0.053(7) 0.060(7) 0.091(9) -0.003(6) -0.017(6) 0.006(5)
C87 0.050(6) 0.050(6) 0.063(6) -0.008(5) -0.001(5) 0.005(5)
C88 0.061(7) 0.031(4) 0.061(6) -0.001(4) 0.003(5) -0.004(4)
C89 0.051(6) 0.031(5) 0.051(5) 0.000(4) 0.003(4) 0.002(4)
C90 0.049(6) 0.043(5) 0.039(5) -0.002(4) 0.002(4) 0.007(4)
C91 0.049(6) 0.032(4) 0.040(5) 0.002(3) -0.001(4) -0.001(4)
C92 0.050(6) 0.033(5) 0.053(6) 0.000(4) -0.005(4) -0.001(4)
C93 0.076(8) 0.037(5) 0.063(6) 0.003(4) 0.032(6) 0.010(5)
C94 0.035(6) 0.043(6) 0.169(14) -0.009(7) 0.039(7) 0.009(5)
C95 0.097(13) 0.051(8) 0.22(2) 0.005(10) 0.094(14) 0.014(8)
C96 0.149(17) 0.080(11) 0.136(14) 0.045(10) 0.102(14) 0.067(12)
C97 0.091(10) 0.091(11) 0.076(9) 0.009(7) 0.025(7) 0.041(8)
C98 0.067(8) 0.066(7) 0.058(6) 0.002(5) 0.000(5) 0.020(6)
C99 0.042(5) 0.035(5) 0.053(5) 0.004(4) -0.004(4) -0.001(4)
C100 0.058(7) 0.067(7) 0.048(6) -0.009(5) 0.001(5) 0.007(5)
C101 0.052(7) 0.087(9) 0.067(7) 0.003(6) 0.014(5) -0.006(6)
C102 0.046(7) 0.066(7) 0.094(9) 0.015(7) 0.005(6) -0.010(5)
C103 0.045(7) 0.056(6) 0.083(8) -0.006(5) -0.006(5) -0.006(5)
C104 0.048(6) 0.043(5) 0.062(6) -0.005(4) 0.004(4) -0.002(4)
C105 0.040(5) 0.036(5) 0.046(5) -0.002(4) -0.006(4) -0.001(4)
C106 0.041(6) 0.043(5) 0.055(6) -0.003(4) -0.001(4) 0.006(4)
C107 0.048(6) 0.052(6) 0.062(6) -0.008(5) -0.008(5) 0.010(5)
C108 0.055(7) 0.046(6) 0.072(7) -0.014(5) -0.011(5) 0.017(5)
C109 0.087(8) 0.033(5) 0.056(6) -0.001(4) -0.011(6) 0.001(5)
C110 0.062(6) 0.036(5) 0.040(5) -0.011(4) -0.004(4) -0.001(4)
C111 0.049(6) 0.050(6) 0.060(6) -0.003(5) 0.003(5) -0.011(5)
C112 0.036(6) 0.037(5) 0.090(8) -0.002(5) -0.010(5) -0.003(4)
C113 0.062(9) 0.060(7) 0.104(10) -0.001(7) -0.015(7) 0.009(6)
C114 0.043(7) 0.069(8) 0.142(13) -0.006(8) -0.003(7) -0.010(6)
C115 0.059(9) 0.056(8) 0.142(14) -0.003(8) 0.004(8) -0.022(6)
C116 0.057(8) 0.034(5) 0.115(10) -0.009(6) -0.008(6) 0.017(5)
C117 0.082(8) 0.048(6) 0.046(6) 0.001(4) 0.006(5) -0.001(5)
C118 0.047(6) 0.032(4) 0.053(6) -0.003(4) -0.002(4) 0.004(4)
C119 0.037(6) 0.029(4) 0.066(6) -0.007(4) 0.005(4) 0.003(4)
C120 0.054(6) 0.040(5) 0.042(5) -0.010(4) 0.007(4) 0.000(4)
C121 0.047(6) 0.044(5) 0.052(6) 0.000(4) 0.003(4) 0.000(4)
C122 0.053(6) 0.040(5) 0.059(6) -0.006(4) 0.010(5) -0.004(4)
C123 0.071(8) 0.056(6) 0.064(7) -0.003(5) 0.014(6) -0.003(5)
C124 0.071(9) 0.078(8) 0.074(8) -0.003(6) 0.022(6) -0.010(7)
C125 0.067(9) 0.079(9) 0.086(9) -0.009(7) 0.025(7) -0.003(7)
C126 0.073(9) 0.073(8) 0.076(8) -0.015(7) 0.013(6) 0.000(6)
C127 0.064(7) 0.052(6) 0.068(7) -0.005(5) 0.022(6) 0.009(5)
C128 0.061(7) 0.051(6) 0.052(6) -0.021(5) 0.001(5) 0.026(5)
C129 0.070(7) 0.057(6) 0.054(6) -0.011(5) -0.005(5) 0.022(5)
C130 0.092(11) 0.091(10) 0.069(8) -0.018(7) -0.015(7) 0.057(9)
C131 0.113(14) 0.107(13) 0.093(11) -0.028(10) -0.046(10) 0.054(11)
C132 0.045(8) 0.117(13) 0.118(13) -0.056(11) -0.020(7) 0.021(8)
C133 0.051(7) 0.068(7) 0.089(9) -0.033(6) -0.007(6) 0.007(6)
C134 0.062(7) 0.041(5) 0.043(5) -0.003(4) -0.002(4) 0.015(5)
C135 0.062(7) 0.040(5) 0.051(6) -0.001(4) 0.012(5) 0.010(5)
C136 0.110(11) 0.069(8) 0.057(7) 0.002(6) 0.027(7) 0.027(7)
C137 0.077(9) 0.111(11) 0.051(7) 0.000(7) 0.016(6) 0.029(8)
C138 0.087(10) 0.110(11) 0.049(7) -0.024(7) -0.013(6) 0.037(9)
C139 0.064(8) 0.082(8) 0.054(7) -0.016(6) -0.007(5) 0.026(6)
C140 0.038(6) 0.061(6) 0.054(6) 0.004(5) -0.001(4) -0.001(5)
C141 0.067(7) 0.048(6) 0.056(6) -0.006(5) -0.011(5) 0.015(5)
C142 0.078(9) 0.076(8) 0.067(8) -0.002(6) 0.001(6) 0.022(7)
C143 0.067(9) 0.113(12) 0.075(9) 0.000(8) -0.006(7) 0.031(8)
C144 0.079(11) 0.188(19) 0.066(9) -0.033(10) -0.015(7) 0.011(11)
C145 0.074(9) 0.141(14) 0.046(7) -0.027(7) 0.002(6) 0.004(8)
C146 0.103(11) 0.059(7) 0.074(8) -0.020(6) -0.011(7) 0.003(7)
C147 0.113(11) 0.044(6) 0.074(8) -0.014(5) -0.001(7) 0.028(7)
C148 0.114(10) 0.043(6) 0.050(6) 0.006(5) 0.011(6) 0.022(6)
C149 0.078(8) 0.063(7) 0.061(7) 0.006(5) 0.018(6) 0.029(6)
C150 0.081(9) 0.070(8) 0.067(8) -0.003(6) 0.008(6) 0.019(7)
C151 0.090(10) 0.047(6) 0.086(9) -0.009(6) -0.018(7) 0.010(6)
C152 0.163(16) 0.053(8) 0.109(12) -0.004(7) -0.039(11) 0.032(9)
C153 0.174(15) 0.076(8) 0.125(11) -0.020(8) -0.055(13) 0.057(12)
C154 0.168(15) 0.077(8) 0.122(11) -0.020(8) -0.052(13) 0.066(12)
C155 0.102(12) 0.109(13) 0.094(11) -0.013(9) -0.002(8) 0.061(10)
C156 0.102(12) 0.067(9) 0.104(11) -0.011(7) -0.019(9) 0.054(8)
C157 0.086(9) 0.061(7) 0.063(7) -0.007(6) 0.001(6) 0.028(7)
C158 0.114(11) 0.063(8) 0.064(8) 0.006(6) -0.016(7) 0.008(7)
C159 0.121(13) 0.101(12) 0.092(11) 0.022(9) -0.033(9) -0.020(10)
C160 0.130(14) 0.082(11) 0.116(13) 0.016(9) -0.044(11) -0.001(10)
C161 0.090(11) 0.073(9) 0.099(11) 0.019(8) 0.001(8) 0.006(8)
C162 0.087(10) 0.057(7) 0.087(9) 0.010(6) -0.005(7) 0.019(7)
C163 0.076(8) 0.077(8) 0.061(7) 0.018(6) 0.035(6) 0.031(6)
C164 0.097(10) 0.053(7) 0.080(8) 0.016(6) 0.048(7) 0.021(6)
C165 0.123(12) 0.083(10) 0.098(11) 0.028(8) 0.075(10) 0.044(9)
C166 0.111(13) 0.087(11) 0.114(13) 0.050(10) 0.062(10) 0.061(10)
C167 0.081(11) 0.139(16) 0.108(13) 0.041(12) 0.025(9) 0.069(11)
C168 0.076(9) 0.115(12) 0.089(10) 0.038(9) 0.025(7) 0.046(9)
C169 0.118(13) 0.090(11) 0.081(10) -0.008(8) -0.020(9) 0.019(10)
C170 0.103(14) 0.129(15) 0.132(16) -0.030(12) -0.053(11) 0.011(11)
C171 0.135(18) 0.19(2) 0.186(19) -0.072(16) -0.055(15) 0.002(14)
C172 0.119(16) 0.22(2) 0.178(18) -0.075(17) -0.066(14) 0.036(14)
C173 0.096(15) 0.17(2) 0.136(17) -0.025(15) -0.007(11) 0.030(13)
C174 0.078(11) 0.118(13) 0.095(11) 0.000(9) 0.011(8) 0.014(9)
C175 0.143(6) 0.099(5) 0.123(5) 0.019(5) 0.021(5) -0.016(5)
C176 0.157(7) 0.100(6) 0.128(6) 0.033(6) 0.015(6) -0.006(6)
C178 0.179(7) 0.084(5) 0.121(6) 0.022(4) 0.011(5) 0.047(5)
C179 0.179(7) 0.153(8) 0.170(7) -0.034(6) -0.064(6) 0.020(6)
C180 0.201(8) 0.157(8) 0.167(8) -0.041(7) -0.040(7) 0.033(7)
C181 0.214(9) 0.153(8) 0.155(7) -0.053(7) -0.017(7) 0.049(7)
C182 0.231(9) 0.148(7) 0.134(6) -0.066(6) 0.000(6) 0.063(6)
C188 0.238(9) 0.097(6) 0.223(9) -0.034(7) -0.036(8) -0.041(7)
C189 0.237(9) 0.079(6) 0.228(9) -0.036(7) -0.009(8) -0.008(7)
C190 0.237(9) 0.061(4) 0.237(9) -0.038(5) 0.023(7) 0.025(5)
C191 0.159(6) 0.183(9) 0.172(8) 0.021(6) -0.052(6) -0.001(5)
C192 0.152(7) 0.176(9) 0.167(8) 0.017(7) -0.031(7) -0.027(7)
C193 0.148(7) 0.171(8) 0.157(8) 0.013(7) -0.013(7) -0.046(7)
C194 0.143(6) 0.163(7) 0.143(7) 0.010(6) 0.006(6) -0.067(5)
C195 0.140(6) 0.129(6) 0.172(7) -0.062(5) 0.031(6) -0.014(6)
C196 0.143(7) 0.137(7) 0.161(7) -0.058(6) 0.014(7) -0.018(7)
C197 0.145(7) 0.136(7) 0.155(7) -0.049(6) -0.001(7) -0.018(7)
C198 0.138(6) 0.128(7) 0.148(6) -0.034(5) -0.021(5) -0.020(6)
C199 0.271(10) 0.142(6) 0.168(8) 0.046(6) 0.012(7) -0.041(7)
C200 0.239(9) 0.175(8) 0.173(8) 0.030(7) 0.032(8) -0.044(8)
C201 0.206(8) 0.198(9) 0.178(8) 0.017(8) 0.052(8) -0.036(8)
C202 0.180(7) 0.222(9) 0.194(8) -0.006(7) 0.070(6) -0.029(7)
C203 0.241(8) 0.102(6) 0.095(5) -0.017(5) 0.002(6) -0.010(6)
C204 0.241(8) 0.099(6) 0.118(7) -0.014(6) -0.009(7) 0.009(7)
C205 0.235(8) 0.098(6) 0.134(7) -0.010(6) -0.026(7) 0.020(6)
C206 0.222(8) 0.095(5) 0.144(7) 0.002(5) -0.039(6) 0.028(5)
C210 0.279(9) 0.124(6) 0.193(8) -0.025(6) -0.033(7) -0.049(7)
C211 0.131(6) 0.192(8) 0.179(7) 0.053(6) 0.024(6) -0.035(6)
C212 0.132(7) 0.184(8) 0.169(8) 0.058(7) 0.016(7) -0.019(7)
C213 0.135(7) 0.180(8) 0.169(8) 0.058(7) 0.012(7) -0.004(7)
C214 0.128(6) 0.171(7) 0.168(7) 0.058(6) -0.008(6) 0.007(6)
C215 0.184(8) 0.145(7) 0.183(7) -0.069(6) 0.009(7) -0.007(6)
C216 0.179(8) 0.142(7) 0.190(8) -0.065(7) 0.022(8) 0.012(7)
C217 0.179(8) 0.143(7) 0.198(9) -0.051(7) 0.039(8) 0.025(7)
C218 0.174(7) 0.145(7) 0.208(9) -0.031(6) 0.047(7) 0.044(6)
C219 0.226(7) 0.104(6) 0.223(8) -0.019(6) 0.102(7) 0.050(6)
C220 0.222(8) 0.109(7) 0.228(9) -0.007(7) 0.103(8) 0.032(7)
C221 0.223(8) 0.100(7) 0.228(9) 0.001(7) 0.109(7) 0.009(7)
C222 0.225(8) 0.086(5) 0.228(8) 0.014(6) 0.109(7) -0.005(6)
C177 0.175(7) 0.102(6) 0.131(7) 0.024(6) 0.015(6) 0.021(6)
C208 0.279(10) 0.172(9) 0.159(8) 0.006(7) -0.045(8) -0.019(8)
O18 0.279(9) 0.124(6) 0.193(8) -0.025(6) -0.033(7) -0.049(7)
C207 0.268(9) 0.186(9) 0.139(7) 0.026(6) -0.053(7) 0.001(7)
O7 0.242(9) 0.113(6) 0.225(8) -0.026(6) -0.067(7) -0.066(6)
O6 0.263(10) 0.158(7) 0.225(8) 0.127(7) 0.027(8) 0.032(7)
O5 0.219(8) 0.191(9) 0.261(9) 0.107(7) 0.112(7) 0.037(6)
C186 0.263(10) 0.158(7) 0.225(8) 0.127(7) 0.027(8) 0.032(7)
C185 0.252(10) 0.177(8) 0.245(9) 0.108(8) 0.053(8) 0.033(8)
C184 0.236(9) 0.186(9) 0.256(9) 0.104(8) 0.081(8) 0.032(8)
C183 0.219(8) 0.191(9) 0.262(9) 0.106(7) 0.112(7) 0.037(6)

loop_
_atom_type_symbol
_atom_type_description
_atom_type_scat_dispersion_real
_atom_type_scat_dispersion_imag
_atom_type_scat_source
C C 0.0033 0.0016 'International Tables Vol C Tables 4.2.6.8 and 6.1.1.4'
H H 0.0000 0.0000 'International Tables Vol C Tables 4.2.6.8 and 6.1.1.4'
O O 0.0106 0.0060 'International Tables Vol C Tables 4.2.6.8 and 6.1.1.4'
Yb Yb -0.3850 5.5486 'International Tables Vol C Tables 4.2.6.8 and 6.1.1.4'

loop_
_geom_angle_atom_site_label_1
_geom_angle_atom_site_label_2
_geom_angle_atom_site_label_3
_geom_angle
O1 Yb1 O3 75.0(6)
O1 Yb1 O6 141.4(5)
O2 Yb1 O1 68.7(5)
O2 Yb1 O3 120.4(5)
O2 Yb1 O4 76.6(5)
O2 Yb1 O6 149.8(5)
O2 Yb1 O5 83.9(5)
O3 Yb1 O6 80.4(6)
O4 Yb1 O1 102.3(5)
O4 Yb1 O3 66.9(5)
O4 Yb1 O6 94.7(6)
O8 Yb1 O1 78.1(5)
O8 Yb1 O2 128.7(5)
O8 Yb1 O3 84.9(6)
O8 Yb1 O4 150.3(6)
O8 Yb1 O6 70.3(6)
O8 Yb1 O5 122.1(6)
O7 Yb1 O1 91.2(6)
O7 Yb1 O2 76.6(6)
O7 Yb1 O3 150.0(6)
O7 Yb1 O4 143.0(6)
O7 Yb1 O8 66.0(6)
O7 Yb1 O6 95.7(7)
O7 Yb1 O5 82.3(8)
O5 Yb1 O1 152.5(5)
O5 Yb1 O3 121.7(7)
O5 Yb1 O4 69.8(7)
O5 Yb1 O6 66.1(4)
O9 Yb2 O13 82.1(6)
O9 Yb2 O14 127.1(7)
O10 Yb2 O9 59.8(6)
O10 Yb2 O12 113.2(5)
O10 Yb2 O13 136.9(6)
O10 Yb2 O14 155.6(6)
O10 Yb2 O15 86.0(5)
O11 Yb2 O9 84.9(6)
O11 Yb2 O10 74.0(5)
O11 Yb2 O12 67.0(5)
O11 Yb2 O13 84.0(6)
O11 Yb2 O14 127.1(6)
O11 Yb2 O15 152.8(5)
O12 Yb2 O9 151.5(6)
O12 Yb2 O13 90.2(6)
O12 Yb2 O14 71.7(6)
O12 Yb2 O15 139.6(5)
O13 Yb2 O14 64.3(5)
O15 Yb2 O9 68.9(6)
O15 Yb2 O13 99.2(5)
O15 Yb2 O14 77.2(6)
O16 Yb2 O9 121.8(6)
O16 Yb2 O10 78.1(6)
O16 Yb2 O11 121.6(6)
O16 Yb2 O12 79.3(5)
O16 Yb2 O13 144.0(6)
O16 Yb2 O14 79.7(6)
O16 Yb2 O15 70.1(5)
O17 Yb3 O20 159.2(6)
O17 Yb3 O21 127.9(6)
O17 Yb3 O22 78.0(7)
O17 Yb3 O23 97.1(7)
O17 Yb3 O24 77.7(7)
O19 Yb3 O17 107.9(7)
O19 Yb3 O20 66.4(5)
O19 Yb3 O21 91.7(6)
O19 Yb3 O22 77.8(6)
O19 Yb3 O23 120.2(6)
O19 Yb3 O24 165.7(6)
O19 Yb3 O18 70.9(7)
O21 Yb3 O20 72.9(6)
O22 Yb3 O20 118.2(6)
O22 Yb3 O21 59.2(6)
O23 Yb3 O20 71.2(6)
O23 Yb3 O21 114.0(6)
O23 Yb3 O22 161.9(6)
O24 Yb3 O20 112.8(6)
O24 Yb3 O21 74.9(6)
O24 Yb3 O22 91.0(6)
O24 Yb3 O23 70.9(5)
O18 Yb3 O17 68.0(6)
O18 Yb3 O20 91.5(6)
O18 Yb3 O21 160.5(6)
O18 Yb3 O22 122.5(7)
O18 Yb3 O23 70.0(7)
O18 Yb3 O24 123.1(6)
C175 O1 Yb1 128.3(10)
C175 O1 C176 111.3(12)
C176 O1 Yb1 119.0(11)
C178 O2 Yb1 128.5(10)
C177 O2 Yb1 109.4(10)
C177 O2 C178 111.7(12)
C179 O3 Yb1 133.9(14)
C179 O3 C180 93.2(15)
C180 O3 Yb1 118.6(11)
C181 O4 Yb1 118.7(10)
C182 O4 Yb1 123.7(11)
C182 O4 C181 109.7(16)
C189 O8 Yb1 115.0(13)
C189 O8 C190 121.9(15)
C190 O8 Yb1 122.3(12)
C191 O9 Yb2 125.1(13)
C191 O9 C192 115.9(18)
C192 O9 Yb2 116.6(13)
C193 O10 Yb2 127.7(14)
C194 O10 Yb2 120.6(13)
C194 O10 C193 110.9(18)
C195 O11 Yb2 121.1(11)
C196 O11 Yb2 128.3(15)
C196 O11 C195 110.6(16)
C197 O12 Yb2 110.6(12)
C198 O12 Yb2 120.9(12)
C198 O12 C197 117.6(14)
C199 O13 Yb2 121.6(11)
C199 O13 C200 110.7(13)
C200 O13 Yb2 116.3(11)
C201 O14 Yb2 117.1(12)
C201 O14 C202 112.1(13)
C202 O14 Yb2 118.7(11)
C203 O15 Yb2 131.3(12)
C203 O15 C204 107.9(16)
C204 O15 Yb2 118.7(12)
C205 O16 Yb2 119.4(11)
C206 O16 Yb2 125.9(12)
C206 O16 C205 114.3(15)
C208 O17 Yb3 111.7(12)
C207 O17 Yb3 123.1(15)
C207 O17 C208 113.0(16)
O18 C209 C208 104.3(14)
C211 O19 Yb3 127.0(15)
C211 O19 C212 111.0(18)
C212 O19 Yb3 122.0(13)
C213 O20 Yb3 111.9(14)
C213 O20 C214 110.9(18)
C214 O20 Yb3 132.8(13)
C215 O21 Yb3 116.2(12)
C216 O21 Yb3 126.9(16)
C216 O21 C215 113.9(18)
C217 O22 Yb3 127.6(16)
C217 O22 C218 102.1(17)
C218 O22 Yb3 126.6(14)
C219 O23 Yb3 134.3(17)
C219 O23 C220 112.1(17)
C220 O23 Yb3 112.2(11)
C221 O24 Yb3 121.9(12)
C222 O24 Yb3 127.1(13)
C222 O24 C221 110.8(16)
C2 C1 H1 124.9
C2 C1 C5 110.1(9)
C5 C1 H1 124.9
C1 C2 C3 107.5(9)
C1 C2 C6 124.4(9)
C3 C2 C6 128.1(9)
C2 C3 C4 108.6(8)
C2 C3 C12 125.3(9)
C4 C3 C12 125.9(9)
C3 C4 C5 106.6(8)
C3 C4 C18 125.0(8)
C5 C4 C18 128.4(9)
C1 C5 C4 107.1(8)
C1 C5 C24 122.7(9)
C4 C5 C24 129.9(10)
C7 C6 C2 120.8(9)
C7 C6 C11 115.9(10)
C11 C6 C2 123.3(10)
C6 C7 H7 118.9
C8 C7 C6 122.3(11)
C8 C7 H7 118.9
C7 C8 H8 120.0
C7 C8 C9 119.9(12)
C9 C8 H8 120.0
C8 C9 H9 119.8
C10 C9 C8 120.3(10)
C10 C9 H9 119.8
C9 C10 H10 120.0
C9 C10 C11 119.9(10)
C11 C10 H10 120.0
C6 C11 H11 119.2
C10 C11 C6 121.7(10)
C10 C11 H11 119.2
C13 C12 C3 120.0(9)
C13 C12 C17 117.0(9)
C17 C12 C3 123.0(9)
C12 C13 H13 119.3
C12 C13 C14 121.5(10)
C14 C13 H13 119.3
C13 C14 H14 119.7
C15 C14 C13 120.6(11)
C15 C14 H14 119.7
C14 C15 H15 120.4
C14 C15 C16 119.2(10)
C16 C15 H15 120.4
C15 C16 H16 119.9
C15 C16 C17 120.2(11)
C17 C16 H16 119.9
C12 C17 H17 119.3
C16 C17 C12 121.5(10)
C16 C17 H17 119.3
C19 C18 C4 122.1(10)
C19 C18 C23 117.3(10)
C23 C18 C4 120.5(10)
C18 C19 H19 119.9
C18 C19 C20 120.3(11)
C20 C19 H19 119.9
C19 C20 H20 119.6
C21 C20 C19 120.9(13)
C21 C20 H20 119.6
C20 C21 H21 120.4
C20 C21 C22 119.2(12)
C22 C21 H21 120.4
C21 C22 H22 119.3
C21 C22 C23 121.4(13)
C23 C22 H22 119.3
C18 C23 H23 119.6
C22 C23 C18 120.8(12)
C22 C23 H23 119.6
C25 C24 C5 122.6(10)
C29 C24 C5 121.5(10)
C29 C24 C25 115.8(9)
C24 C25 H25 119.6
C24 C25 C26 120.8(11)
C26 C25 H25 119.6
C25 C26 H26 119.6
C27 C26 C25 120.8(11)
C27 C26 H26 119.6
C26 C27 H27 119.9
C26 C27 C28 120.3(10)
C28 C27 H27 119.9
C27 C28 H28 121.2
C27 C28 C29 117.6(11)
C29 C28 H28 121.2
C24 C29 C28 124.6(11)
C24 C29 H29 117.7
C28 C29 H29 117.7
C31 C30 H30 125.6
C31 C30 C34 108.7(8)
C34 C30 H30 125.6
C30 C31 C32 108.1(8)
C30 C31 C35 122.7(9)
C32 C31 C35 128.7(9)
C31 C32 C41 125.3(9)
C33 C32 C31 107.0(9)
C33 C32 C41 127.7(9)
C32 C33 C47 126.4(9)
C34 C33 C32 108.9(9)
C34 C33 C47 124.5(9)
C30 C34 C53 122.8(9)
C33 C34 C30 107.3(8)
C33 C34 C53 129.4(9)
C36 C35 C31 120.2(10)
C36 C35 C40 118.0(10)
C40 C35 C31 121.6(10)
C35 C36 H36 119.1
C35 C36 C37 121.9(12)
C37 C36 H36 119.1
C36 C37 H37 119.9
C38 C37 C36 120.2(13)
C38 C37 H37 119.9
C37 C38 H38 120.8
C37 C38 C39 118.4(11)
C39 C38 H38 120.8
C38 C39 H39 119.6
C40 C39 C38 120.9(12)
C40 C39 H39 119.6
C35 C40 H40 119.7
C39 C40 C35 120.5(11)
C39 C40 H40 119.7
C42 C41 C32 122.1(11)
C46 C41 C32 120.6(11)
C46 C41 C42 117.3(10)
C41 C42 H42 121.4
C43 C42 C41 117.2(13)
C43 C42 H42 121.4
C42 C43 H43 118.0
C44 C43 C42 123.9(16)
C44 C43 H43 118.0
C43 C44 H44 120.8
C45 C44 C43 118.4(13)
C45 C44 H44 120.8
C44 C45 H45 119.0
C44 C45 C46 122.1(16)
C46 C45 H45 119.0
C41 C46 H46 119.4
C45 C46 C41 121.1(14)
C45 C46 H46 119.4
C48 C47 C33 123.1(9)
C52 C47 C33 120.6(9)
C52 C47 C48 116.2(9)
C47 C48 H48 119.0
C49 C48 C47 121.9(10)
C49 C48 H48 119.0
C48 C49 H49 119.9
C48 C49 C50 120.2(11)
C50 C49 H49 119.9
C49 C50 H50 120.1
C51 C50 C49 119.8(11)
C51 C50 H50 120.1
C50 C51 H51 120.0
C50 C51 C52 120.0(11)
C52 C51 H51 120.0
C47 C52 C51 121.7(10)
C47 C52 H52 119.2
C51 C52 H52 119.2
C54 C53 C34 121.5(9)
C58 C53 C34 121.1(9)
C58 C53 C54 117.4(10)
C53 C54 H54 119.5
C53 C54 C55 121.1(10)
C55 C54 H54 119.5
C54 C55 H55 119.5
C56 C55 C54 121.0(10)
C56 C55 H55 119.5
C55 C56 H56 120.9
C57 C56 C55 118.1(9)
C57 C56 H56 120.9
C56 C57 H57 119.8
C56 C57 C58 120.5(10)
C58 C57 H57 119.8
C53 C58 C57 121.8(11)
C53 C58 H58 119.1
C57 C58 H58 119.1
C60 C59 H59 125.0
C60 C59 C63 110.0(8)
C63 C59 H59 125.0
C59 C60 C61 107.3(8)
C59 C60 C64 123.9(8)
C61 C60 C64 128.3(8)
C62 C61 C60 106.5(8)
C62 C61 C70 127.2(8)
C70 C61 C60 126.2(8)
C61 C62 C76 124.8(8)
C63 C62 C61 109.2(8)
C63 C62 C76 125.9(8)
C59 C63 C82 122.7(8)
C62 C63 C59 107.1(8)
C62 C63 C82 129.8(9)
C65 C64 C60 118.5(9)
C69 C64 C60 126.4(9)
C69 C64 C65 115.1(9)
C64 C65 H65 119.4
C66 C65 C64 121.3(11)
C66 C65 H65 119.4
C65 C66 H66 118.8
C67 C66 C65 122.4(13)
C67 C66 H66 118.8
C66 C67 H67 121.4
C66 C67 C68 117.2(11)
C68 C67 H67 121.4
C67 C68 H68 119.6
C69 C68 C67 120.8(11)
C69 C68 H68 119.6
C64 C69 H69 118.4
C68 C69 C64 123.3(11)
C68 C69 H69 118.4
C71 C70 C61 123.3(7)
C75 C70 C61 120.1(7)
C75 C70 C71 116.6(8)
C70 C71 H71 120.0
C72 C71 C70 119.9(8)
C72 C71 H71 120.0
C71 C72 H72 118.3
C73 C72 C71 123.4(9)
C73 C72 H72 118.3
C72 C73 H73 121.7
C72 C73 C74 116.6(9)
C74 C73 H73 121.7
C73 C74 H74 119.2
C75 C74 C73 121.5(9)
C75 C74 H74 119.2
C70 C75 H75 119.1
C74 C75 C70 121.9(8)
C74 C75 H75 119.1
C77 C76 C62 119.9(8)
C81 C76 C62 122.1(8)
C81 C76 C77 118.0(8)
C76 C77 H77 118.8
C78 C77 C76 122.4(10)
C78 C77 H77 118.8
C77 C78 H78 120.2
C79 C78 C77 119.6(11)
C79 C78 H78 120.2
C78 C79 H79 120.0
C78 C79 C80 120.0(10)
C80 C79 H79 120.0
C79 C80 H80 119.9
C79 C80 C81 120.3(10)
C81 C80 H80 119.9
C76 C81 C80 119.8(10)
C76 C81 H81 120.1
C80 C81 H81 120.1
C83 C82 C63 120.4(9)
C87 C82 C63 123.1(9)
C87 C82 C83 116.4(9)
C82 C83 H83 119.2
C84 C83 C82 121.6(10)
C84 C83 H83 119.2
C83 C84 H84 119.6
C83 C84 C85 120.7(11)
C85 C84 H84 119.6
C84 C85 H85 121.2
C86 C85 C84 117.6(11)
C86 C85 H85 121.2
C85 C86 H86 118.0
C85 C86 C87 123.9(11)
C87 C86 H86 118.0
C82 C87 C86 119.7(10)
C82 C87 H87 120.2
C86 C87 H87 120.2
C89 C88 H88 124.8
C89 C88 C92 110.3(8)
C92 C88 H88 124.8
C88 C89 C90 107.7(8)
C88 C89 C93 121.7(8)
C90 C89 C93 129.9(9)
C89 C90 C91 107.9(8)
C89 C90 C99 126.3(8)
C91 C90 C99 125.7(8)
C90 C91 C92 107.8(8)
C90 C91 C105 124.4(8)
C92 C91 C105 127.7(8)
C88 C92 C91 106.2(8)
C88 C92 C111 124.3(9)
C91 C92 C111 129.4(9)
C94 C93 C89 120.0(11)
C98 C93 C89 123.4(10)
C98 C93 C94 116.2(10)
C93 C94 H94 119.1
C95 C94 C93 121.8(14)
C95 C94 H94 119.1
C94 C95 H95 120.1
C96 C95 C94 119.8(16)
C96 C95 H95 120.1
C95 C96 H96 118.4
C95 C96 C97 123.2(14)
C97 C96 H96 118.4
C96 C97 H97 121.1
C96 C97 C98 117.8(16)
C98 C97 H97 121.1
C93 C98 C97 121.1(13)
C93 C98 H98 119.5
C97 C98 H98 119.5
C100 C99 C90 120.6(9)
C104 C99 C90 122.0(9)
C104 C99 C100 117.4(9)
C99 C100 H100 119.5
C101 C100 C99 120.9(10)
C101 C100 H100 119.5
C100 C101 H101 120.1
C102 C101 C100 119.7(11)
C102 C101 H101 120.1
C101 C102 H102 119.8
C103 C102 C101 120.4(11)
C103 C102 H102 119.8
C102 C103 H103 119.5
C102 C103 C104 121.0(11)
C104 C103 H103 119.5
C99 C104 C103 120.6(10)
C99 C104 H104 119.7
C103 C104 H104 119.7
C106 C105 C91 119.9(8)
C110 C105 C91 122.8(8)
C110 C105 C106 117.3(8)
C105 C106 H106 118.8
C107 C106 C105 122.4(10)
C107 C106 H106 118.8
C106 C107 H107 120.2
C106 C107 C108 119.6(10)
C108 C107 H107 120.2
C107 C108 H108 120.8
C109 C108 C107 118.4(10)
C109 C108 H108 120.8
C108 C109 H109 119.1
C108 C109 C110 121.8(10)
C110 C109 H109 119.1
C105 C110 C109 120.6(9)
C105 C110 H110 119.7
C109 C110 H110 119.7
C92 C111 C116 121.6(9)
C112 C111 C92 124.5(9)
C112 C111 C116 113.9(9)
C111 C112 H112 118.0
C113 C112 C111 123.9(10)
C113 C112 H112 118.0
C112 C113 H113 120.4
C112 C113 C114 119.2(11)
C114 C113 H113 120.4
C113 C114 H114 120.1
C115 C114 C113 119.9(12)
C115 C114 H114 120.1
C114 C115 H115 118.6
C116 C115 C114 122.8(12)
C116 C115 H115 118.6
C111 C116 H116 119.8
C115 C116 C111 120.3(10)
C115 C116 H116 119.8
C118 C117 H117 124.7
C118 C117 C121 110.6(9)
C121 C117 H117 124.7
C117 C118 C119 107.3(8)
C117 C118 C122 123.7(9)
C119 C118 C122 129.0(8)
C118 C119 C128 126.9(8)
C120 C119 C118 108.1(8)
C120 C119 C128 125.0(9)
C119 C120 C121 108.5(8)
C119 C120 C134 127.3(9)
C121 C120 C134 124.2(9)
C117 C121 C120 105.5(9)
C117 C121 C140 125.2(9)
C120 C121 C140 129.2(9)
C123 C122 C118 120.3(9)
C127 C122 C118 123.7(9)
C127 C122 C123 115.9(10)
C122 C123 H123 119.4
C124 C123 C122 121.3(12)
C124 C123 H123 119.4
C123 C124 H124 120.6
C125 C124 C123 118.8(13)
C125 C124 H124 120.6
C124 C125 H125 119.0
C126 C125 C124 121.9(12)
C126 C125 H125 119.0
C125 C126 H126 121.0
C125 C126 C127 118.0(13)
C127 C126 H126 121.0
C122 C127 H127 118.0
C126 C127 C122 123.9(12)
C126 C127 H127 118.0
C129 C128 C119 120.9(10)
C133 C128 C119 121.9(11)
C133 C128 C129 117.3(10)
C128 C129 H129 119.1
C130 C129 C128 121.8(13)
C130 C129 H129 119.1
C129 C130 H130 119.8
C129 C130 C131 120.5(15)
C131 C130 H130 119.8
C130 C131 H131 121.4
C132 C131 C130 117.2(14)
C132 C131 H131 121.4
C131 C132 H132 117.6
C131 C132 C133 124.8(16)
C133 C132 H132 117.6
C128 C133 C132 118.3(14)
C128 C133 H133 120.8
C132 C133 H133 120.8
C135 C134 C120 123.2(9)
C135 C134 C139 116.0(10)
C139 C134 C120 120.7(10)
C134 C135 H135 118.2
C136 C135 C134 123.6(11)
C136 C135 H135 118.2
C135 C136 H136 120.8
C135 C136 C137 118.4(14)
C137 C136 H136 120.8
C136 C137 H137 119.4
C138 C137 C136 121.1(12)
C138 C137 H137 119.4
C137 C138 H138 119.8
C137 C138 C139 120.3(12)
C139 C138 H138 119.8
C134 C139 H139 119.8
C138 C139 C134 120.4(13)
C138 C139 H139 119.8
C141 C140 C121 123.1(9)
C145 C140 C121 119.9(10)
C145 C140 C141 116.7(10)
C140 C141 H141 119.1
C140 C141 C142 121.8(10)
C142 C141 H141 119.1
C141 C142 H142 120.0
C141 C142 C143 120.1(12)
C143 C142 H142 120.0
C142 C143 H143 120.4
C144 C143 C142 119.1(13)
C144 C143 H143 120.4
C143 C144 H144 119.9
C143 C144 C145 120.2(13)
C145 C144 H144 119.9
C140 C145 C144 122.1(12)
C140 C145 H145 119.0
C144 C145 H145 119.0
C147 C146 H146 124.7
C147 C146 C150 110.7(12)
C150 C146 H146 124.7
C146 C147 C148 105.9(11)
C146 C147 C151 125.6(11)
C148 C147 C151 128.4(14)
C147 C148 C149 107.2(12)
C147 C148 C157 125.4(12)
C149 C148 C157 127.4(10)
C148 C149 C163 123.7(12)
C150 C149 C148 109.3(10)
C150 C149 C163 126.9(12)
C146 C150 C169 121.7(13)
C149 C150 C146 106.8(12)
C149 C150 C169 130.7(12)
C152 C151 C147 118.2(15)
C156 C151 C147 122.1(12)
C156 C151 C152 119.6(14)
C151 C152 H152 121.5
C151 C152 C153 117.0(19)
C153 C152 H152 121.5
C152 C153 H153 118.0
C154 C153 C152 124(2)
C154 C153 H153 118.0
C153 C154 H154 121.2
C153 C154 C155 117.6(17)
C155 C154 H154 121.2
C154 C155 H155 117.6
C154 C155 C156 124.8(19)
C156 C155 H155 117.6
C151 C156 C155 116.9(16)
C151 C156 H156 121.6
C155 C156 H156 121.6
C158 C157 C148 122.3(12)
C158 C157 C162 115.7(13)
C162 C157 C148 122.0(11)
C157 C158 H158 118.6
C157 C158 C159 122.8(14)
C159 C158 H158 118.6
C158 C159 H159 120.0
C158 C159 C160 119.9(14)
C160 C159 H159 120.0
C159 C160 H160 121.3
C161 C160 C159 117.4(16)
C161 C160 H160 121.3
C160 C161 H161 118.2
C160 C161 C162 123.5(15)
C162 C161 H161 118.2
C157 C162 H162 119.8
C161 C162 C157 120.5(13)
C161 C162 H162 119.8
C164 C163 C149 122.0(12)
C164 C163 C168 117.9(13)
C168 C163 C149 120.1(14)
C163 C164 H164 120.5
C163 C164 C165 118.9(14)
C165 C164 H164 120.5
C164 C165 H165 119.6
C166 C165 C164 120.8(17)
C166 C165 H165 119.6
C165 C166 H166 119.9
C167 C166 C165 120.2(15)
C167 C166 H166 119.9
C166 C167 H167 119.5
C166 C167 C168 120.9(16)
C168 C167 H167 119.5
C163 C168 H168 119.5
C167 C168 C163 121.0(18)
C167 C168 H168 119.5
C170 C169 C150 119.1(15)
C170 C169 C174 118.9(17)
C174 C169 C150 122.0(15)
C169 C170 H170 120.9
C169 C170 C171 118(2)
C171 C170 H170 120.9
C170 C171 H171 119.1
C170 C171 C172 122(2)
C172 C171 H171 119.1
C171 C172 H172 119.3
C173 C172 C171 121(2)
C173 C172 H172 119.3
C172 C173 H173 122.1
C172 C173 C174 116(2)
C174 C173 H173 122.1
C169 C174 C173 123.4(18)
C169 C174 H174 118.3
C173 C174 H174 118.3
O1 C176 C177 106.7(15)
C181 C180 O3 110.4(13)
C180 C181 O4 101.0(15)
C189 C188 O7 111.7(16)
O8 C189 C188 92.7(19)
C193 C192 O9 102(2)
O10 C193 C192 111(2)
O11 C196 C197 107.0(19)
C196 C197 O12 117.8(17)
O13 C200 C201 103.9(13)
O14 C201 C200 103.2(13)
O15 C204 C205 115.7(18)
C204 C205 O16 114.6(18)
O19 C212 C213 108.6(18)
O20 C213 C212 111(2)
O21 C216 C217 112(2)
O22 C217 C216 106(2)
C221 C220 O23 121.5(19)
C220 C221 O24 113(2)
O2 C177 C176 111.6(18)
C209 C208 O17 102.8(13)
C209 O18 Yb3 115.8(12)
C209 O18 C210 105.3(15)
C210 O18 Yb3 123.2(12)
C187 O7 Yb1 146.0(18)
C187 O7 C188 95.1(17)
C188 O7 Yb1 112.6(12)
C186 O6 Yb1 127.2(12)
C186 O6 C185 96.0(12)
C185 O6 Yb1 112.6(9)
C184 O5 Yb1 124.5(10)
C183 O5 Yb1 127.2(11)
C183 O5 C184 106.2(12)
C184 C185 O6 110.3(16)
O5 C184 C185 107.2(13)

loop_
_geom_bond_atom_site_label_1
_geom_bond_atom_site_label_2
_geom_bond_distance
Yb1 O1 2.456(12)
Yb1 O2 2.426(11)
Yb1 O3 2.456(15)
Yb1 O4 2.448(12)
Yb1 O8 2.410(13)
Yb1 O7 2.401(14)
Yb1 O6 2.469(12)
Yb1 O5 2.446(15)
Yb2 O9 2.536(16)
Yb2 O10 2.432(13)
Yb2 O11 2.431(13)
Yb2 O12 2.436(13)
Yb2 O13 2.542(15)
Yb2 O14 2.552(17)
Yb2 O15 2.440(12)
Yb2 O16 2.364(13)
Yb3 O17 2.462(17)
Yb3 O19 2.437(14)
Yb3 O20 2.536(14)
Yb3 O21 2.518(15)
Yb3 O22 2.495(15)
Yb3 O23 2.478(13)
Yb3 O24 2.470(14)
Yb3 O18 2.443(16)
O1 C175 1.48(2)
O1 C176 1.49(2)
O2 C178 1.486(18)
O2 C177 1.45(2)
O3 C179 1.444(15)
O3 C180 1.580(16)
O4 C181 1.564(16)
O4 C182 1.537(16)
C187 O7 1.404(16)
O8 C189 1.449(17)
O8 C190 1.572(16)
O9 C191 1.494(16)
O9 C192 1.53(3)
O10 C193 1.43(3)
O10 C194 1.28(2)
O11 C195 1.54(3)
O11 C196 1.30(2)
O12 C197 1.55(3)
O12 C198 1.52(3)
O13 C199 1.50(2)
O13 C200 1.512(16)
O14 C201 1.483(16)
O14 C202 1.59(2)
O15 C203 1.40(2)
O15 C204 1.43(3)
O16 C205 1.51(2)
O16 C206 1.47(2)
O17 C208 1.540(17)
O17 C207 1.459(17)
C209 C208 1.536(18)
C209 O18 1.484(17)
O19 C211 1.35(3)
O19 C212 1.41(3)
O20 C213 1.37(3)
O20 C214 1.44(2)
O21 C215 1.59(3)
O21 C216 1.32(3)
O22 C217 1.33(3)
O22 C218 1.52(3)
O23 C219 1.28(2)
O23 C220 1.60(3)
O24 C221 1.45(3)
O24 C222 1.43(2)
C1 H1 0.9500
C1 C2 1.390(13)
C1 C5 1.408(15)
C2 C3 1.411(14)
C2 C6 1.455(15)
C3 C4 1.434(13)
C3 C12 1.473(13)
C4 C5 1.435(13)
C4 C18 1.454(14)
C5 C24 1.463(14)
C6 C7 1.403(15)
C6 C11 1.409(14)
C7 H7 0.9500
C7 C8 1.367(16)
C8 H8 0.9500
C8 C9 1.377(18)
C9 H9 0.9500
C9 C10 1.366(17)
C10 H10 0.9500
C10 C11 1.382(15)
C11 H11 0.9500
C12 C13 1.388(14)
C12 C17 1.410(14)
C13 H13 0.9500
C13 C14 1.396(14)
C14 H14 0.9500
C14 C15 1.381(17)
C15 H15 0.9500
C15 C16 1.383(17)
C16 H16 0.9500
C16 C17 1.391(14)
C17 H17 0.9500
C18 C19 1.373(15)
C18 C23 1.393(14)
C19 H19 0.9500
C19 C20 1.439(17)
C20 H20 0.9500
C20 C21 1.329(19)
C21 H21 0.9500
C21 C22 1.37(2)
C22 H22 0.9500
C22 C23 1.388(17)
C23 H23 0.9500
C24 C25 1.393(15)
C24 C29 1.378(14)
C25 H25 0.9500
C25 C26 1.412(15)
C26 H26 0.9500
C26 C27 1.357(18)
C27 H27 0.9500
C27 C28 1.384(17)
C28 H28 0.9500
C28 C29 1.393(14)
C29 H29 0.9500
C30 H30 0.9500
C30 C31 1.379(14)
C30 C34 1.427(14)
C31 C32 1.434(14)
C31 C35 1.493(14)
C32 C33 1.410(13)
C32 C41 1.471(14)
C33 C34 1.396(13)
C33 C47 1.486(13)
C34 C53 1.483(13)
C35 C36 1.379(16)
C35 C40 1.411(15)
C36 H36 0.9500
C36 C37 1.402(16)
C37 H37 0.9500
C37 C38 1.385(19)
C38 H38 0.9500
C38 C39 1.413(19)
C39 H39 0.9500
C39 C40 1.386(16)
C40 H40 0.9500
C41 C42 1.419(17)
C41 C46 1.387(17)
C42 H42 0.9500
C42 C43 1.395(17)
C43 H43 0.9500
C43 C44 1.34(2)
C44 H44 0.9500
C44 C45 1.33(2)
C45 H45 0.9500
C45 C46 1.373(17)
C46 H46 0.9500
C47 C48 1.391(13)
C47 C52 1.389(14)
C48 H48 0.9500
C48 C49 1.378(15)
C49 H49 0.9500
C49 C50 1.390(17)
C50 H50 0.9500
C50 C51 1.335(17)
C51 H51 0.9500
C51 C52 1.416(16)
C52 H52 0.9500
C53 C54 1.374(14)
C53 C58 1.374(14)
C54 H54 0.9500
C54 C55 1.389(14)
C55 H55 0.9500
C55 C56 1.377(15)
C56 H56 0.9500
C56 C57 1.372(15)
C57 H57 0.9500
C57 C58 1.385(15)
C58 H58 0.9500
C59 H59 0.9500
C59 C60 1.403(13)
C59 C63 1.419(13)
C60 C61 1.457(12)
C60 C64 1.466(13)
C61 C62 1.432(13)
C61 C70 1.448(12)
C62 C63 1.418(13)
C62 C76 1.463(13)
C63 C82 1.473(13)
C64 C65 1.422(14)
C64 C69 1.385(14)
C65 H65 0.9500
C65 C66 1.377(16)
C66 H66 0.9500
C66 C67 1.366(19)
C67 H67 0.9500
C67 C68 1.398(19)
C68 H68 0.9500
C68 C69 1.373(15)
C69 H69 0.9500
C70 C71 1.418(12)
C70 C75 1.392(12)
C71 H71 0.9500
C71 C72 1.381(13)
C72 H72 0.9500
C72 C73 1.354(14)
C73 H73 0.9500
C73 C74 1.412(14)
C74 H74 0.9500
C74 C75 1.362(13)
C75 H75 0.9500
C76 C77 1.392(13)
C76 C81 1.375(13)
C77 H77 0.9500
C77 C78 1.390(15)
C78 H78 0.9500
C78 C79 1.346(18)
C79 H79 0.9500
C79 C80 1.393(17)
C80 H80 0.9500
C80 C81 1.415(14)
C81 H81 0.9500
C82 C83 1.422(14)
C82 C87 1.381(14)
C83 H83 0.9500
C83 C84 1.372(14)
C84 H84 0.9500
C84 C85 1.402(16)
C85 H85 0.9500
C85 C86 1.317(17)
C86 H86 0.9500
C86 C87 1.414(16)
C87 H87 0.9500
C88 H88 0.9500
C88 C89 1.388(15)
C88 C92 1.410(14)
C89 C90 1.408(12)
C89 C93 1.486(14)
C90 C91 1.426(13)
C90 C99 1.491(13)
C91 C92 1.427(13)
C91 C105 1.472(12)
C92 C111 1.449(14)
C93 C94 1.417(15)
C93 C98 1.391(17)
C94 H94 0.9500
C94 C95 1.37(2)
C95 H95 0.9500
C95 C96 1.31(3)
C96 H96 0.9500
C96 C97 1.38(2)
C97 H97 0.9500
C97 C98 1.408(17)
C98 H98 0.9500
C99 C100 1.401(14)
C99 C104 1.385(13)
C100 H100 0.9500
C100 C101 1.400(16)
C101 H101 0.9500
C101 C102 1.361(18)
C102 H102 0.9500
C102 C103 1.350(17)
C103 H103 0.9500
C103 C104 1.396(14)
C104 H104 0.9500
C105 C106 1.394(13)
C105 C110 1.386(13)
C106 H106 0.9500
C106 C107 1.377(14)
C107 H107 0.9500
C107 C108 1.411(16)
C108 H108 0.9500
C108 C109 1.358(16)
C109 H109 0.9500
C109 C110 1.401(13)
C110 H110 0.9500
C111 C112 1.405(14)
C111 C116 1.486(16)
C112 H112 0.9500
C112 C113 1.379(16)
C113 H113 0.9500
C113 C114 1.383(18)
C114 H114 0.9500
C114 C115 1.367(19)
C115 H115 0.9500
C115 C116 1.342(18)
C116 H116 0.9500
C117 H117 0.9500
C117 C118 1.394(15)
C117 C121 1.412(14)
C118 C119 1.429(14)
C118 C122 1.481(14)
C119 C120 1.401(13)
C119 C128 1.472(14)
C120 C121 1.453(14)
C120 C134 1.482(13)
C121 C140 1.481(14)
C122 C123 1.399(15)
C122 C127 1.363(15)
C123 H123 0.9500
C123 C124 1.368(16)
C124 H124 0.9500
C124 C125 1.366(19)
C125 H125 0.9500
C125 C126 1.344(18)
C126 H126 0.9500
C126 C127 1.358(16)
C127 H127 0.9500
C128 C129 1.408(16)
C128 C133 1.383(16)
C129 H129 0.9500
C129 C130 1.376(16)
C130 H130 0.9500
C130 C131 1.38(2)
C131 H131 0.9500
C131 C132 1.34(2)
C132 H132 0.9500
C132 C133 1.395(18)
C133 H133 0.9500
C134 C135 1.366(15)
C134 C139 1.415(14)
C135 H135 0.9500
C135 C136 1.362(15)
C136 H136 0.9500
C136 C137 1.383(19)
C137 H137 0.9500
C137 C138 1.33(2)
C138 H138 0.9500
C138 C139 1.387(18)
C139 H139 0.9500
C140 C141 1.381(15)
C140 C145 1.376(15)
C141 H141 0.9500
C141 C142 1.381(16)
C142 H142 0.9500
C142 C143 1.386(18)
C143 H143 0.9500
C143 C144 1.35(2)
C144 H144 0.9500
C144 C145 1.39(2)
C145 H145 0.9500
C146 H146 0.9500
C146 C147 1.41(2)
C146 C150 1.420(18)
C147 C148 1.426(16)
C147 C151 1.461(18)
C148 C149 1.454(17)
C148 C157 1.493(19)
C149 C150 1.374(18)
C149 C163 1.454(16)
C150 C169 1.50(2)
C151 C152 1.42(2)
C151 C156 1.41(2)
C152 H152 0.9500
C152 C153 1.44(2)
C153 H153 0.9500
C153 C154 1.32(3)
C154 H154 0.9500
C154 C155 1.35(3)
C155 H155 0.9500
C155 C156 1.422(17)
C156 H156 0.9500
C157 C158 1.379(17)
C157 C162 1.434(18)
C158 H158 0.9500
C158 C159 1.39(2)
C159 H159 0.9500
C159 C160 1.42(2)
C160 H160 0.9500
C160 C161 1.34(2)
C161 H161 0.9500
C161 C162 1.380(19)
C162 H162 0.9500
C163 C164 1.376(19)
C163 C168 1.406(18)
C164 H164 0.9500
C164 C165 1.399(17)
C165 H165 0.9500
C165 C166 1.35(2)
C166 H166 0.9500
C166 C167 1.34(3)
C167 H167 0.9500
C167 C168 1.34(2)
C168 H168 0.9500
C169 C170 1.35(2)
C169 C174 1.41(2)
C170 H170 0.9500
C170 C171 1.40(3)
C171 H171 0.9500
C171 C172 1.42(3)
C172 H172 0.9500
C172 C173 1.32(3)
C173 H173 0.9500
C173 C174 1.44(2)
C174 H174 0.9500
C176 C177 1.59(3)
C180 C181 1.564(17)
C188 C189 1.558(18)
C188 O7 1.607(17)
C192 C193 1.44(3)
C196 C197 1.47(3)
C200 C201 1.547(18)
C204 C205 1.50(3)
C210 O18 1.65(3)
C212 C213 1.61(3)
C216 C217 1.559(18)
C220 C221 1.45(3)
O6 C186 1.550(17)
O6 C185 1.647(16)
O5 C184 1.533(15)
O5 C183 1.514(16)
C185 C184 1.604(18)

loop_
_geom_torsion_atom_site_label_1
_geom_torsion_atom_site_label_2
_geom_torsion_atom_site_label_3
_geom_torsion_atom_site_label_4
_geom_torsion
Yb1 O1 C176 C177 11(2)
Yb1 O2 C177 C176 56.7(17)
Yb1 O3 C180 C181 28(3)
Yb1 O4 C181 C180 53(2)
Yb1 O8 C189 C188 69.9(16)
Yb1 O6 C185 C184 45(2)
Yb1 O5 C184 C185 -15(3)
Yb2 O9 C192 C193 -54(3)
Yb2 O10 C193 C192 -14(3)
Yb2 O11 C196 C197 -19(3)
Yb2 O12 C197 C196 -33(3)
Yb2 O13 C200 C201 -51(2)
Yb2 O14 C201 C200 -51(2)
Yb2 O15 C204 C205 -14(3)
Yb2 O16 C205 C204 -3(3)
Yb3 O17 C208 C209 55(2)
Yb3 O19 C212 C213 17(3)
Yb3 O20 C213 C212 50(2)
Yb3 O21 C216 C217 6(4)
Yb3 O22 C217 C216 34(3)
Yb3 O23 C220 C221 4(4)
Yb3 O24 C221 C220 -2(4)
O1 C176 C177 O2 -44(2)
O3 C180 C181 O4 -48(3)
O9 C192 C193 O10 40(3)
O11 C196 C197 O12 33(3)
O13 C200 C201 O14 63(3)
O15 C204 C205 O16 11(4)
O19 C212 C213 O20 -45(3)
O21 C216 C217 O22 -23(4)
O23 C220 C221 O24 -2(4)
C1 C2 C3 C4 -1.3(11)
C1 C2 C3 C12 174.0(9)
C1 C2 C6 C7 -33.1(17)
C1 C2 C6 C11 144.8(11)
C1 C5 C24 C25 154.2(10)
C1 C5 C24 C29 -26.5(16)
C2 C1 C5 C4 -2.9(12)
C2 C1 C5 C24 -176.9(10)
C2 C3 C4 C5 -0.5(11)
C2 C3 C4 C18 -178.0(9)
C2 C3 C12 C13 -51.1(15)
C2 C3 C12 C17 128.5(11)
C2 C6 C7 C8 178.8(13)
C2 C6 C11 C10 -179.2(10)
C3 C2 C6 C7 148.4(12)
C3 C2 C6 C11 -33.8(17)
C3 C4 C5 C1 2.0(12)
C3 C4 C5 C24 175.4(11)
C3 C4 C18 C19 -54.1(15)
C3 C4 C18 C23 126.7(11)
C3 C12 C13 C14 178.8(10)
C3 C12 C17 C16 -178.1(10)
C4 C3 C12 C13 123.4(11)
C4 C3 C12 C17 -57.0(15)
C4 C5 C24 C25 -18.2(17)
C4 C5 C24 C29 161.0(11)
C4 C18 C19 C20 -177.9(9)
C4 C18 C23 C22 176.8(10)
C5 C1 C2 C3 2.6(12)
C5 C1 C2 C6 -176.1(10)
C5 C4 C18 C19 128.9(12)
C5 C4 C18 C23 -50.3(16)
C5 C24 C25 C26 177.7(10)
C5 C24 C29 C28 -179.9(11)
C6 C2 C3 C4 177.4(10)
C6 C2 C3 C12 -7.3(17)
C6 C7 C8 C9 1(2)
C7 C6 C11 C10 -1.3(16)
C7 C8 C9 C10 -2(2)
C8 C9 C10 C11 2.0(19)
C9 C10 C11 C6 -0.1(17)
C11 C6 C7 C8 0.8(19)
C12 C3 C4 C5 -175.7(9)
C12 C3 C4 C18 6.7(16)
C12 C13 C14 C15 0.2(17)
C13 C12 C17 C16 1.6(15)
C13 C14 C15 C16 -0.2(17)
C14 C15 C16 C17 0.9(17)
C15 C16 C17 C12 -1.6(17)
C17 C12 C13 C14 -0.8(15)
C18 C4 C5 C24 -7.2(19)
C18 C19 C20 C21 1.2(17)
C19 C18 C23 C22 -2.4(16)
C19 C20 C21 C22 -2.6(18)
C20 C21 C22 C23 1(2)
C21 C22 C23 C18 1.1(19)
C23 C18 C19 C20 1.4(15)
C24 C25 C26 C27 1.2(18)
C25 C24 C29 C28 -0.6(17)
C25 C26 C27 C28 1(2)
C26 C27 C28 C29 -3.5(19)
C27 C28 C29 C24 3.2(19)
C29 C24 C25 C26 -1.6(15)
C30 C31 C32 C33 -0.5(12)
C30 C31 C32 C41 177.5(10)
C30 C31 C35 C36 -32.0(17)
C30 C31 C35 C40 143.7(12)
C30 C34 C53 C54 141.2(10)
C30 C34 C53 C58 -38.6(14)
C31 C30 C34 C33 2.2(12)
C31 C30 C34 C53 -170.4(9)
C31 C32 C33 C34 1.9(11)
C31 C32 C33 C47 -173.1(9)
C31 C32 C41 C42 131.1(11)
C31 C32 C41 C46 -48.6(15)
C31 C35 C36 C37 173.5(12)
C31 C35 C40 C39 -174.0(11)
C32 C31 C35 C36 157.3(12)
C32 C31 C35 C40 -27.0(18)
C32 C33 C34 C30 -2.6(11)
C32 C33 C34 C53 169.4(9)
C32 C33 C47 C48 -50.8(14)
C32 C33 C47 C52 131.8(11)
C32 C41 C42 C43 179.9(10)
C32 C41 C46 C45 -179.9(10)
C33 C32 C41 C42 -51.3(15)
C33 C32 C41 C46 129.0(12)
C33 C34 C53 C54 -29.7(15)
C33 C34 C53 C58 150.6(10)
C33 C47 C48 C49 179.9(10)
C33 C47 C52 C51 177.9(10)
C34 C30 C31 C32 -1.0(12)
C34 C30 C31 C35 -173.4(10)
C34 C33 C47 C48 134.9(10)
C34 C33 C47 C52 -42.4(14)
C34 C53 C54 C55 -177.6(9)
C34 C53 C58 C57 176.3(10)
C35 C31 C32 C33 171.2(10)
C35 C31 C32 C41 -10.8(18)
C35 C36 C37 C38 3(2)
C36 C35 C40 C39 1.8(18)
C36 C37 C38 C39 -3(2)
C37 C38 C39 C40 3(2)
C38 C39 C40 C35 -2.1(19)
C40 C35 C36 C37 -2(2)
C41 C32 C33 C34 -176.0(10)
C41 C32 C33 C47 9.0(17)
C41 C42 C43 C44 1.2(19)
C42 C41 C46 C45 0.4(16)
C42 C43 C44 C45 -2(2)
C43 C44 C45 C46 2(2)
C44 C45 C46 C41 -1.0(19)
C46 C41 C42 C43 -0.4(15)
C47 C33 C34 C30 172.6(9)
C47 C33 C34 C53 -15.5(16)
C47 C48 C49 C50 4.7(17)
C48 C47 C52 C51 0.4(16)
C48 C49 C50 C51 -4.3(19)
C49 C50 C51 C52 2.0(19)
C50 C51 C52 C47 -0.1(18)
C52 C47 C48 C49 -2.7(15)
C53 C54 C55 C56 -1.7(16)
C54 C53 C58 C57 -3.4(15)
C54 C55 C56 C57 2.4(15)
C55 C56 C57 C58 -3.7(16)
C56 C57 C58 C53 4.3(17)
C58 C53 C54 C55 2.1(15)
C59 C60 C61 C62 1.1(10)
C59 C60 C61 C70 -174.6(9)
C59 C60 C64 C65 25.6(14)
C59 C60 C64 C69 -151.8(10)
C59 C63 C82 C83 25.8(15)
C59 C63 C82 C87 -151.3(10)
C60 C59 C63 C62 0.6(11)
C60 C59 C63 C82 174.0(9)
C60 C61 C62 C63 -0.7(10)
C60 C61 C62 C76 174.3(8)
C60 C61 C70 C71 -133.4(10)
C60 C61 C70 C75 47.5(13)
C60 C64 C65 C66 -176.3(12)
C60 C64 C69 C68 178.3(10)
C61 C60 C64 C65 -162.7(10)
C61 C60 C64 C69 19.9(15)
C61 C62 C63 C59 0.1(11)
C61 C62 C63 C82 -172.7(9)
C61 C62 C76 C77 -126.8(11)
C61 C62 C76 C81 53.7(14)
C61 C70 C71 C72 -179.7(9)
C61 C70 C75 C74 179.2(9)
C62 C61 C70 C71 51.8(14)
C62 C61 C70 C75 -127.4(9)
C62 C63 C82 C83 -162.4(10)
C62 C63 C82 C87 20.6(16)
C62 C76 C77 C78 -178.7(12)
C62 C76 C81 C80 -180.0(11)
C63 C59 C60 C61 -1.0(11)
C63 C59 C60 C64 172.2(8)
C63 C62 C76 C77 47.4(15)
C63 C62 C76 C81 -132.0(11)
C63 C82 C83 C84 -175.1(11)
C63 C82 C87 C86 177.0(10)
C64 C60 C61 C62 -171.7(9)
C64 C60 C61 C70 12.6(14)
C64 C65 C66 C67 -3(2)
C65 C64 C69 C68 0.8(16)
C65 C66 C67 C68 2(2)
C66 C67 C68 C69 0(2)
C67 C68 C69 C64 -1.6(18)
C69 C64 C65 C66 1.4(18)
C70 C61 C62 C63 174.9(8)
C70 C61 C62 C76 -10.0(14)
C70 C71 C72 C73 2.1(16)
C71 C70 C75 C74 0.0(13)
C71 C72 C73 C74 -2.8(16)
C72 C73 C74 C75 2.2(15)
C73 C74 C75 C70 -0.9(14)
C75 C70 C71 C72 -0.6(13)
C76 C62 C63 C59 -174.9(9)
C76 C62 C63 C82 12.3(16)
C76 C77 C78 C79 -1(2)
C77 C76 C81 C80 0.6(16)
C77 C78 C79 C80 0(2)
C78 C79 C80 C81 1(2)
C79 C80 C81 C76 -1.5(19)
C81 C76 C77 C78 0.8(18)
C82 C83 C84 C85 -3.7(19)
C83 C82 C87 C86 -0.1(15)
C83 C84 C85 C86 2.9(19)
C84 C85 C86 C87 -0.8(19)
C85 C86 C87 C82 -0.5(19)
C87 C82 C83 C84 2.2(16)
C88 C89 C90 C91 1.1(11)
C88 C89 C90 C99 -176.7(9)
C88 C89 C93 C94 24.1(16)
C88 C89 C93 C98 -149.0(11)
C88 C92 C111 C112 -158.2(11)
C88 C92 C111 C116 19.5(16)
C89 C88 C92 C91 -0.8(11)
C89 C88 C92 C111 177.4(9)
C89 C90 C91 C92 -1.5(10)
C89 C90 C91 C105 175.0(8)
C89 C90 C99 C100 47.7(14)
C89 C90 C99 C104 -131.6(10)
C89 C93 C94 C95 -172.6(13)
C89 C93 C98 C97 174.2(10)
C90 C89 C93 C94 -166.8(11)
C90 C89 C93 C98 20.2(17)
C90 C91 C92 C88 1.4(10)
C90 C91 C92 C111 -176.6(10)
C90 C91 C105 C106 -123.1(10)
C90 C91 C105 C110 54.0(13)
C90 C99 C100 C101 -178.9(10)
C90 C99 C104 C103 178.0(9)
C91 C90 C99 C100 -129.6(10)
C91 C90 C99 C104 51.1(14)
C91 C92 C111 C112 19.5(17)
C91 C92 C111 C116 -162.8(11)
C91 C105 C106 C107 178.8(9)
C91 C105 C110 C109 -178.8(9)
C92 C88 C89 C90 -0.2(12)
C92 C88 C89 C93 171.1(9)
C92 C91 C105 C106 52.7(13)
C92 C91 C105 C110 -130.1(10)
C92 C111 C112 C113 178.7(11)
C92 C111 C116 C115 -176.8(13)
C93 C89 C90 C91 -169.2(10)
C93 C89 C90 C99 13.0(16)
C93 C94 C95 C96 -2(3)
C94 C93 C98 C97 0.9(17)
C94 C95 C96 C97 0(3)
C95 C96 C97 C98 1(2)
C96 C97 C98 C93 -2.1(19)
C98 C93 C94 C95 1(2)
C99 C90 C91 C92 176.2(8)
C99 C90 C91 C105 -7.2(14)
C99 C100 C101 C102 1.2(18)
C100 C99 C104 C103 -1.3(15)
C100 C101 C102 C103 -2.0(19)
C101 C102 C103 C104 1.1(19)
C102 C103 C104 C99 0.6(17)
C104 C99 C100 C101 0.4(15)
C105 C91 C92 C88 -175.0(9)
C105 C91 C92 C111 7.0(16)
C105 C106 C107 C108 -0.4(15)
C106 C105 C110 C109 -1.6(14)
C106 C107 C108 C109 -0.5(15)
C107 C108 C109 C110 0.3(16)
C108 C109 C110 C105 0.7(16)
C110 C105 C106 C107 1.4(14)
C111 C112 C113 C114 -2(2)
C112 C111 C116 C115 1.1(18)
C112 C113 C114 C115 1(2)
C113 C114 C115 C116 1(3)
C114 C115 C116 C111 -2(2)
C116 C111 C112 C113 0.9(17)
C117 C118 C119 C120 -1.9(10)
C117 C118 C119 C128 175.8(9)
C117 C118 C122 C123 -24.3(14)
C117 C118 C122 C127 151.9(10)
C117 C121 C140 C141 149.4(11)
C117 C121 C140 C145 -24.1(17)
C118 C117 C121 C120 0.2(11)
C118 C117 C121 C140 -177.6(9)
C118 C119 C120 C121 2.0(10)
C118 C119 C120 C134 -178.6(9)
C118 C119 C128 C129 131.4(10)
C118 C119 C128 C133 -49.9(13)
C118 C122 C123 C124 177.4(10)
C118 C122 C127 C126 -179.8(10)
C119 C118 C122 C123 157.6(10)
C119 C118 C122 C127 -26.1(15)
C119 C120 C121 C117 -1.3(10)
C119 C120 C121 C140 176.3(10)
C119 C120 C134 C135 125.7(11)
C119 C120 C134 C139 -50.3(14)
C119 C128 C129 C130 178.9(9)
C119 C128 C133 C132 -178.8(10)
C120 C119 C128 C129 -51.3(13)
C120 C119 C128 C133 127.5(11)
C120 C121 C140 C141 -27.9(17)
C120 C121 C140 C145 158.7(12)
C120 C134 C135 C136 -179.8(10)
C120 C134 C139 C138 178.0(10)
C121 C117 C118 C119 1.0(11)
C121 C117 C118 C122 -177.4(8)
C121 C120 C134 C135 -54.9(14)
C121 C120 C134 C139 129.0(10)
C121 C140 C141 C142 -174.0(11)
C121 C140 C145 C144 174.1(15)
C122 C118 C119 C120 176.5(9)
C122 C118 C119 C128 -5.8(15)
C122 C123 C124 C125 -0.1(18)
C123 C122 C127 C126 -3.4(17)
C123 C124 C125 C126 2(2)
C124 C125 C126 C127 -4(2)
C125 C126 C127 C122 5.1(19)
C127 C122 C123 C124 0.8(16)
C128 C119 C120 C121 -175.8(9)
C128 C119 C120 C134 3.7(15)
C128 C129 C130 C131 -1.2(18)
C129 C128 C133 C132 0.0(15)
C129 C130 C131 C132 2(2)
C130 C131 C132 C133 -2(2)
C131 C132 C133 C128 1(2)
C133 C128 C129 C130 0.0(15)
C134 C120 C121 C117 179.2(9)
C134 C120 C121 C140 -3.1(16)
C134 C135 C136 C137 1.3(18)
C135 C134 C139 C138 1.6(15)
C135 C136 C137 C138 3(2)
C136 C137 C138 C139 -5(2)
C137 C138 C139 C134 2.6(19)
C139 C134 C135 C136 -3.6(15)
C140 C141 C142 C143 -1(2)
C141 C140 C145 C144 0(2)
C141 C142 C143 C144 2(2)
C142 C143 C144 C145 -2(3)
C143 C144 C145 C140 1(3)
C145 C140 C141 C142 -0.3(18)
C146 C147 C148 C149 2.3(14)
C146 C147 C148 C157 -178.3(11)
C146 C147 C151 C152 30(2)
C146 C147 C151 C156 -144.8(15)
C146 C150 C169 C170 32(2)
C146 C150 C169 C174 -148.8(15)
C147 C146 C150 C149 1.9(15)
C147 C146 C150 C169 173.4(13)
C147 C148 C149 C150 -1.2(14)
C147 C148 C149 C163 176.9(11)
C147 C148 C157 C158 55.0(18)
C147 C148 C157 C162 -125.1(13)
C147 C151 C152 C153 -176.5(13)
C147 C151 C156 C155 176.0(13)
C148 C147 C151 C152 -154.7(14)
C148 C147 C151 C156 30(2)
C148 C149 C150 C146 -0.4(14)
C148 C149 C150 C169 -170.8(13)
C148 C149 C163 C164 47.3(16)
C148 C149 C163 C168 -133.0(13)
C148 C157 C158 C159 179.3(14)
C148 C157 C162 C161 178.3(12)
C149 C148 C157 C158 -125.7(13)
C149 C148 C157 C162 54.2(17)
C149 C150 C169 C170 -159.2(17)
C149 C150 C169 C174 20(2)
C149 C163 C164 C165 177.7(11)
C149 C163 C168 C167 -176.8(13)
C150 C146 C147 C148 -2.6(15)
C150 C146 C147 C151 173.2(13)
C150 C149 C163 C164 -135.0(14)
C150 C149 C163 C168 44.7(18)
C150 C169 C170 C171 -177(2)
C150 C169 C174 C173 179.8(16)
C151 C147 C148 C149 -173.4(13)
C151 C147 C148 C157 6(2)
C151 C152 C153 C154 2(3)
C152 C151 C156 C155 1(2)
C152 C153 C154 C155 -2(3)
C153 C154 C155 C156 2(3)
C154 C155 C156 C151 -1(2)
C156 C151 C152 C153 -1(2)
C157 C148 C149 C163 -2.5(18)
C157 C158 C159 C160 2(3)
C158 C157 C162 C161 -1.8(18)
C158 C159 C160 C161 0(3)
C159 C160 C161 C162 -2(3)
C160 C161 C162 C157 3(2)
C162 C157 C158 C159 -1(2)
C163 C149 C150 C146 -178.4(11)
C163 C149 C150 C169 11(2)
C163 C164 C165 C166 2.4(19)
C164 C163 C168 C167 3(2)
C164 C165 C166 C167 -4(2)
C165 C166 C167 C168 4(3)
C166 C167 C168 C163 -4(2)
C168 C163 C164 C165 -2.0(17)
C169 C170 C171 C172 -7(4)
C170 C169 C174 C173 -1(3)
C170 C171 C172 C173 8(5)
C171 C172 C173 C174 -5(4)
C172 C173 C174 C169 1(3)
C174 C169 C170 C171 3(3)
C175 O1 C176 C177 178.8(16)
C178 O2 C177 C176 -91.6(19)
C179 O3 C180 C181 173(2)
C182 O4 C181 C180 -97.2(19)
C189 C188 O7 Yb1 25(3)
C189 C188 O7 C187 -175(2)
C190 O8 C189 C188 -100(2)
C191 O9 C192 C193 142(2)
C194 O10 C193 C192 176(2)
C195 O11 C196 C197 164(2)
C198 O12 C197 C196 -178(2)
C199 O13 C200 C201 165(2)
C202 O14 C201 C200 167(2)
C203 O15 C204 C205 -180(2)
C206 O16 C205 C204 -176(2)
C211 O19 C212 C213 -162(2)
C214 O20 C213 C212 -150(2)
C215 O21 C216 C217 166(2)
C218 O22 C217 C216 -167(2)
C219 O23 C220 C221 172(3)
C222 O24 C221 C220 -177(3)
C208 C209 O18 Yb3 48(2)
C208 C209 O18 C210 -172(2)
O18 C209 C208 O17 -65(2)
C207 O17 C208 C209 -161(2)
O7 C188 C189 O8 -56(2)
O6 C185 C184 O5 -20(3)
C186 O6 C185 C184 -89(2)
C183 O5 C184 C185 150(2)

loop_
_platon_squeeze_void_nr
_platon_squeeze_void_average_x
_platon_squeeze_void_average_y
_platon_squeeze_void_average_z
_platon_squeeze_void_volume
_platon_squeeze_void_count_electrons
1 -0.197 0.244 0.063 361 94
2 -0.010 0.299 0.284 609 149
3 0.010 0.701 0.716 610 149
4 0.197 0.756 0.937 361 94
5 0.055 0.192 0.960 6 1
6 0.303 0.256 0.563 361 94
7 0.490 0.201 0.784 609 148
8 0.510 0.799 0.216 610 148
9 0.697 0.744 0.437 362 94
10 0.444 0.692 0.540 6 1
11 0.555 0.308 0.460 6 1
12 0.944 0.808 0.040 6 1
